data_7106443
loop_
_publ_author_name
'Brechin, Euan'

_publ_section_title
;
 Linking [FeIII3] triangles with "double-headed" phenolic oximes
;
_journal_coden_Cambridge 0182
_journal_name_full Chem.Commun.
_journal_page_first 6018
_journal_paper_doi 10.1039/c1cc11146a
_journal_volume 47
_journal_year 2011
_chemical_compound_source 'Kevin Mason'
_chemical_formula_moiety '[Fe7O2(OH)6(oxyme)3(Py)6][BF4]5.14(MeOH).6(H2O)'
_chemical_formula_sum 'C140 H242 B5 F20 Fe7 N18 O40'
_chemical_formula_weight 3642.50
_space_group_IT_number 14
_symmetry_cell_setting monoclinic
_symmetry_space_group_name_Hall '-P 2yn'
_symmetry_space_group_name_H-M 'P 1 21/n 1'
_atom_sites_solution_hydrogens geom
_atom_sites_solution_primary direct
_audit_creation_date 11-01-14
_audit_creation_method CRYSTALS_ver_14.05
_cell_angle_alpha 90
_cell_angle_beta 94.336(4)
_cell_angle_gamma 90
_cell_formula_units_Z 4
_cell_length_a 16.9480(11)
_cell_length_b 32.864(2)
_cell_length_c 31.135(2)
_cell_measurement_reflns_used 8055
_cell_measurement_temperature 150
_cell_measurement_theta_max 26
_cell_measurement_theta_min 2
_cell_volume 17291.9(19)
_computing_cell_refinement 'Apex2 (Bruker AXS, 2006)'
_computing_data_collection 'Apex2 (Bruker AXS, 2006)'
_computing_data_reduction 'Apex2 (Bruker AXS, 2006)'
_computing_molecular_graphics 'CAMERON (Watkin et al., 1996)'
_computing_publication_material 'CRYSTALS (Betteridge et al., 2003)'
_computing_structure_refinement 'CRYSTALS (Betteridge et al., 2003)'
_computing_structure_solution 'SHELXS 86 (Sheldrick, 1986)'
_diffrn_ambient_temperature 150
_diffrn_measured_fraction_theta_full 0.996
_diffrn_measured_fraction_theta_max 0.991
_diffrn_measurement_device Area
_diffrn_measurement_device_type 'Bruker Kappa Apex2'
_diffrn_measurement_method '\f & \w scans'
_diffrn_radiation_monochromator graphite
_diffrn_radiation_type 'Mo K\a'
_diffrn_radiation_wavelength 0.71073
_diffrn_reflns_av_R_equivalents 0.106
_diffrn_reflns_limit_h_max 21
_diffrn_reflns_limit_h_min -21
_diffrn_reflns_limit_k_max 41
_diffrn_reflns_limit_k_min 0
_diffrn_reflns_limit_l_max 39
_diffrn_reflns_limit_l_min 0
_diffrn_reflns_number 110344
_diffrn_reflns_theta_full 25.973
_diffrn_reflns_theta_max 26.503
_diffrn_reflns_theta_min 1.805
_diffrn_standards_number 0
_exptl_absorpt_coefficient_mu 0.669
_exptl_absorpt_correction_T_max 0.96
_exptl_absorpt_correction_T_min 0.74
_exptl_absorpt_correction_type multi-scan
_exptl_absorpt_process_details 'SADABS (Siemens, 1996)'
_exptl_crystal_colour 'dark red'
_exptl_crystal_density_diffrn 1.40
_exptl_crystal_density_method 'not measured'
_exptl_crystal_description rod
_exptl_crystal_F_000 7650
_exptl_crystal_recrystallization_method
;
Slow evaporation of a MeOH/Pyridine solution
;
_exptl_crystal_size_max 0.150
_exptl_crystal_size_mid 0.080
_exptl_crystal_size_min 0.060
_platon_squeeze_details
;
This equates to 1142 e-/cell thus 285 e-/cluster.
It could be interpreted as 13 MeOH + 1 water (244 e-) plus 1 BF4 (41 e-)
The presence of the extra BF4 anion is needed for charge balancing and it has
been proved by ion exchange chromatographic measurements.
;
_refine_diff_density_max 1.82
_refine_diff_density_min -1.07
_refine_ls_extinction_method None
_refine_ls_goodness_of_fit_ref 1.0984
_refine_ls_hydrogen_treatment none
_refine_ls_matrix_type full
_refine_ls_number_parameters 1657
_refine_ls_number_reflns 17942
_refine_ls_number_restraints 1380
_refine_ls_R_factor_all 0.1772
_refine_ls_R_factor_gt 0.1166
_refine_ls_shift/su_max 0.0023410
_refine_ls_shift/su_mean 0.0669959
_refine_ls_structure_factor_coef F
_refine_ls_weighting_details
;
Method, part 1, Chebychev polynomial, (Watkin, 1994, Prince, 1982)
[weight] = 1.0/[A~0~*T~0~(x)+A~1~*T~1~(x) ... +A~n-1~]*T~n-1~(x)]
where A~i~ are the Chebychev coefficients listed below and x= Fcalc/Fmax
Method = Robust Weighting (Prince, 1982)
W = [weight] * [1-(deltaF/6*sigmaF)^2^]^2^
A~i~ are:
1.39 1.78 1.31 0.529 0.281
;
_refine_ls_weighting_scheme calc
_refine_ls_wR_factor_all 0.1532
_refine_ls_wR_factor_gt 0.1115
_refine_ls_wR_factor_ref 0.1115
_reflns_limit_h_max 21
_reflns_limit_h_min -21
_reflns_limit_k_max 41
_reflns_limit_k_min 0
_reflns_limit_l_max 39
_reflns_limit_l_min 0
_reflns_number_gt 17942
_reflns_number_total 36222
_reflns_threshold_expression I>2.0\s(I)
_oxford_diffrn_Wilson_B_factor 2.10
_oxford_diffrn_Wilson_scale 212.01
_oxford_refine_ls_r_factor_ref 0.1166
_oxford_refine_ls_scale 0.04668(8)
_oxford_reflns_number_all 35431
_oxford_reflns_threshold_expression_ref I>2.0\s(I)
_oxford_structure_analysis_title 'pt9047 in P2(1)/n'
_cod_data_source_file c1cc11146a.txt
_cod_data_source_block pt9047
_cod_depositor_comments
;
The following automatic conversions were performed:

'_symmetry_cell_setting' value 'Monoclinic' changed to 'monoclinic'
according to the built-in table from CIF Core dictionary named
'cif_core.dic' version 2.4.1 from 2010-06-29.

Automatic conversion script
Id: cif_fix_values 1673 2011-04-08 12:14:43Z adriana 
;
_cod_original_cell_volume 17291.7(20)
_cod_original_sg_symbol_H-M 'P 1 21/n 1 '
_cod_database_code 7106443

loop_
_symmetry_equiv_pos_as_xyz
x,y,z
-x,-y,-z
-x+1/2,y+1/2,-z+1/2
x+1/2,-y+1/2,z+1/2

loop_
_atom_site_label
_atom_site_type_symbol
_atom_site_fract_x
_atom_site_fract_y
_atom_site_fract_z
_atom_site_U_iso_or_equiv
_atom_site_occupancy
_atom_site_adp_type
_atom_site_refinement_flags_posn
_atom_site_refinement_flags_adp
_atom_site_refinement_flags_occupancy
_atom_site_disorder_assembly
_atom_site_disorder_group
_oxford_atom_site_special_shape
_atom_site_attached_hydrogens
Fe1 Fe 0.35717(7) 0.27046(3) 0.66795(3) 0.0352 1.0000 Uani . . . . . . .
Fe3 Fe 0.19971(8) 0.21543(3) 0.71672(4) 0.0405 1.0000 Uani . . . . . . .
Fe6 Fe 0.14761(7) 0.26922(3) 0.63084(4) 0.0397 1.0000 Uani . . . . . . .
Fe8 Fe 0.24767(8) 0.18447(3) 0.62234(4) 0.0399 1.0000 Uani . . . . . . .
Fe31 Fe 0.50908(8) 0.33036(4) 0.61906(4) 0.0433 1.0000 Uani . . . . . . .
Fe34 Fe 0.57228(7) 0.26646(3) 0.69516(3) 0.0370 1.0000 Uani . . . . . . .
Fe77 Fe 0.48147(8) 0.35026(3) 0.72060(4) 0.0403 1.0000 Uani . . . . . . .
O2 O 0.3054(3) 0.24285(13) 0.71296(14) 0.0245 1.0000 Uani . . . . . . .
O4 O 0.1488(4) 0.26703(17) 0.72787(18) 0.0485 1.0000 Uani . U . . . . .
O7 O 0.1801(3) 0.21781(15) 0.65608(17) 0.0392 1.0000 Uani . . . . . . .
O9 O 0.3361(3) 0.22497(13) 0.62997(15) 0.0296 1.0000 Uani . . . . . . .
O10 O 0.3076(4) 0.15211(17) 0.58360(18) 0.0488 1.0000 Uani . U . . . . .
O30 O 0.4692(4) 0.34527(19) 0.56142(19) 0.0570 1.0000 Uani . U . . . . .
O32 O 0.4040(3) 0.30098(13) 0.62418(14) 0.0250 1.0000 Uani . . . . . . .
O33 O 0.5374(3) 0.32036(15) 0.67924(16) 0.0399 1.0000 Uani . . . . . . .
O35 O 0.4569(3) 0.24651(13) 0.68547(14) 0.0238 1.0000 Uani . . . . . . .
O36 O 0.5997(4) 0.20996(15) 0.70434(17) 0.0421 1.0000 Uani . U . . . . .
O51 O 0.2202(4) 0.20777(18) 0.77817(17) 0.0500 1.0000 Uani . U . . . . .
O55 O 0.2907(4) 0.15211(16) 0.67079(18) 0.0479 1.0000 Uani . U . . . . .
O70 O 0.5627(4) 0.28276(18) 0.59913(17) 0.0485 1.0000 Uani . U . . . . .
O75 O 0.5692(3) 0.27606(16) 0.75617(16) 0.0410 1.0000 Uani . U . . . . .
O78 O 0.3826(3) 0.31480(13) 0.70658(14) 0.0256 1.0000 Uani . . . . . . .
O79 O 0.4219(4) 0.37313(15) 0.76489(18) 0.0437 1.0000 Uani . U . . . . .
O100 O 0.1097(4) 0.32180(17) 0.6096(2) 0.0501 1.0000 Uani . U . . . . .
O115 O 0.4483(4) 0.39379(16) 0.68061(19) 0.0482 1.0000 Uani . U . . . . .
O151 O 0.1767(4) 0.25600(17) 0.57271(19) 0.0515 1.0000 Uani . U . . . . .
O158 O 0.2557(3) 0.29319(12) 0.64833(15) 0.0247 1.0000 Uani . . . . . . .
O191 O 0.4551(4) 0.15892(16) 0.6746(2) 0.0551 1.0000 Uani . . . . . . .
O192 O 0.2689(4) 0.31756(18) 0.7701(2) 0.0541 1.0000 Uani . . . . . . .
O193 O 0.2955(4) 0.3138(2) 0.5515(2) 0.0681 1.0000 Uani . . . . . . .
O194 O 0.4249(12) 0.5176(6) 0.7656(6) 0.236(8) 1.0000 Uiso . . . . . . .
O195 O 0.0187(13) 0.3425(6) 0.8008(7) 0.237(8) 1.0000 Uiso D . . . . . .
O196 O 0.5125(15) 0.4770(7) 0.8639(8) 0.276(11) 1.0000 Uiso . . . . . . .
N5 N 0.1202(4) 0.2895(2) 0.6928(2) 0.0425 1.0000 Uani . U . . . . .
N18 N 0.4400(5) 0.1056(2) 0.5734(3) 0.0617 1.0000 Uani . U . . . . .
N26 N 0.4003(7) 0.3104(3) 0.4799(3) 0.0911 1.0000 Uani . U . . . . .
N40 N 0.5535(5) 0.1265(2) 0.7437(3) 0.0586 1.0000 Uani . U . . . . .
N47 N 0.2381(5) 0.2527(3) 0.8507(2) 0.0604 1.0000 Uani . U . . . . .
N54 N 0.2628(4) 0.16066(19) 0.7106(2) 0.0423 1.0000 Uani . U . . . . .
N69 N 0.5883(4) 0.2548(2) 0.6295(2) 0.0453 1.0000 Uani . U . . . . .
N76 N 0.5247(4) 0.30800(19) 0.7688(2) 0.0403 1.0000 Uani . U . . . . .
N88 N 0.2511(5) 0.4023(2) 0.7856(3) 0.0608 1.0000 Uani . U . . . . .
N96 N 0.1375(6) 0.3725(3) 0.5442(3) 0.0691 1.0000 Uani . U . . . . .
N116 N 0.4548(4) 0.3858(2) 0.6377(2) 0.0478 1.0000 Uani . U . . . . .
N126 N 0.5829(5) 0.3874(2) 0.7451(2) 0.0488 1.0000 Uani . U . . . . .
N132 N 0.7002(4) 0.2804(2) 0.7000(2) 0.0457 1.0000 Uani . U . . . . .
N138 N 0.6129(5) 0.3673(2) 0.6086(3) 0.0608 1.0000 Uani . U . . . . .
N150 N 0.2034(4) 0.21763(19) 0.5669(2) 0.0374 1.0000 Uani . U . . . . .
N152 N 0.1554(5) 0.1386(2) 0.6091(2) 0.0465 1.0000 Uani . U . . . . .
N159 N 0.0258(5) 0.2486(2) 0.6130(2) 0.0518 1.0000 Uani . U . . . . .
N165 N 0.0904(5) 0.1820(2) 0.7258(2) 0.0536 1.0000 Uani . U . . . . .
C11 C 0.2857(5) 0.1431(3) 0.5433(3) 0.0439 1.0000 Uani . U . . . . .
C12 C 0.2386(5) 0.1676(3) 0.5152(3) 0.0500 1.0000 Uani . U . . . . .
C13 C 0.2239(6) 0.1549(3) 0.4715(3) 0.0641 1.0000 Uani . U . . . . .
C14 C 0.2577(6) 0.1206(4) 0.4559(3) 0.0736 1.0000 Uani . U . . . . .
C15 C 0.3017(7) 0.0966(3) 0.4838(3) 0.0732 1.0000 Uani . U . . . . .
C16 C 0.3187(6) 0.1063(3) 0.5265(3) 0.0541 1.0000 Uani . U . . . . .
C17 C 0.3710(6) 0.0809(3) 0.5561(3) 0.0570 1.0000 Uani . U . . . . .
C19 C 0.4851(8) 0.0850(4) 0.6095(4) 0.0790 1.0000 Uani . U . . . . .
C20 C 0.4923(7) 0.1161(4) 0.5387(4) 0.0703 1.0000 Uani . U . . . . .
C21 C 0.5343(8) 0.1574(4) 0.5457(5) 0.0889 1.0000 Uani . U . . . . .
C22 C 0.4780(8) 0.1919(4) 0.5398(4) 0.0806 1.0000 Uani . U . . . . .
C23 C 0.4404(8) 0.1973(4) 0.4942(4) 0.0866 1.0000 Uani . U . . . . .
C24 C 0.3927(8) 0.2351(4) 0.4849(5) 0.0944 1.0000 Uani . U . . . . .
C25 C 0.4448(9) 0.2714(4) 0.4795(5) 0.0994 1.0000 Uani . U . . . . .
C27 C 0.4593(8) 0.3439(4) 0.4752(3) 0.0818 1.0000 Uani . U . . . . .
C28 C 0.4351(7) 0.3809(4) 0.4973(3) 0.0749 1.0000 Uani . U . . . . .
C29 C 0.4449(6) 0.3805(3) 0.5429(3) 0.0595 1.0000 Uani . U . . . . .
C37 C 0.6418(5) 0.1846(2) 0.6824(3) 0.0387 1.0000 Uani . U . . . . .
C38 C 0.6665(6) 0.1477(3) 0.7028(3) 0.0484 1.0000 Uani . U . . . . .
C39 C 0.6387(6) 0.1402(3) 0.7466(3) 0.0518 1.0000 Uani . U . . . . .
C41 C 0.5140(7) 0.1345(3) 0.7847(3) 0.0676 1.0000 Uani . U . . . . .
C42 C 0.4836(7) 0.1768(3) 0.7854(3) 0.0702 1.0000 Uani . U . . . . .
C43 C 0.4507(7) 0.1855(4) 0.8297(3) 0.0721 1.0000 Uani D U . . . . .
C44 C 0.4072(7) 0.2244(3) 0.8290(3) 0.0629 1.0000 Uani D U . . . . .
C45 C 0.3764(8) 0.2348(4) 0.8743(3) 0.0856 1.0000 Uani . U . . . . .
C46 C 0.3121(7) 0.2651(4) 0.8736(3) 0.0739 1.0000 Uani . U . . . . .
C48 C 0.1991(8) 0.2139(3) 0.8646(3) 0.0747 1.0000 Uani . U . . . . .
C49 C 0.2287(8) 0.1774(3) 0.8457(3) 0.0701 1.0000 Uani . U . . . . .
C50 C 0.2368(6) 0.1747(3) 0.8017(3) 0.0535 1.0000 Uani . U . . . . .
C52 C 0.2649(8) 0.1385(3) 0.7841(3) 0.0720 1.0000 Uani . U . . . . .
C53 C 0.2828(7) 0.1336(3) 0.7394(3) 0.0567 1.0000 Uani . U . . . . .
C56 C 0.2795(11) 0.1045(4) 0.8114(4) 0.1074 1.0000 Uani . U . . . . .
C57 C 0.2717(12) 0.1065(4) 0.8536(4) 0.1192 1.0000 Uani . U . . . . .
C58 C 0.2452(11) 0.1434(4) 0.8722(4) 0.1116 1.0000 Uani . U . . . . .
C59 C 0.2761(9) 0.0672(4) 0.8820(4) 0.0996 1.0000 Uani D U . . . . .
C60 C 0.3517(9) 0.0458(7) 0.8702(7) 0.1853 1.0000 Uani . U . . . . .
C61 C 0.2867(15) 0.0756(6) 0.9278(5) 0.1984 1.0000 Uani D U . . . . .
C62 C 0.1813(7) 0.2884(4) 0.8517(4) 0.0764 1.0000 Uani . U . . . . .
C63 C 0.5469(7) 0.0822(3) 0.7313(3) 0.0642 1.0000 Uani . U . . . . .
C64 C 0.7072(6) 0.1193(3) 0.6809(3) 0.0502 1.0000 Uani . U . . . . .
C65 C 0.7269(6) 0.1254(3) 0.6385(3) 0.0598 1.0000 Uani . U . . . . .
C66 C 0.7033(5) 0.1612(3) 0.6194(3) 0.0482 1.0000 Uani . U . . . . .
C67 C 0.6607(5) 0.1911(3) 0.6406(3) 0.0420 1.0000 Uani . U . . . . .
C68 C 0.6304(5) 0.2255(2) 0.6146(3) 0.0418 1.0000 Uani . U . . . . .
C71 C 0.7727(8) 0.0926(3) 0.6168(4) 0.0750 1.0000 Uani . U . . . . .
C72 C 0.7910(10) 0.1043(4) 0.5732(4) 0.1004 1.0000 Uani . U . . . . .
C73 C 0.8497(9) 0.0837(5) 0.6439(5) 0.1156 1.0000 Uani . U . . . . .
C74 C 0.7259(11) 0.0536(4) 0.6146(6) 0.1288 1.0000 Uani . U . . . . .
C80 C 0.4271(6) 0.3699(3) 0.8070(3) 0.0484 1.0000 Uani . U . . . . .
C81 C 0.4742(6) 0.3419(3) 0.8298(3) 0.0479 1.0000 Uani . U . . . . .
C82 C 0.5231(5) 0.3116(2) 0.8098(3) 0.0429 1.0000 Uani . U . . . . .
C83 C 0.4758(6) 0.3410(3) 0.8756(3) 0.0562 1.0000 Uani . U . . . . .
C84 C 0.4297(7) 0.3666(3) 0.8976(3) 0.0632 1.0000 Uani . U . . . . .
C85 C 0.3831(7) 0.3941(3) 0.8752(3) 0.0651 1.0000 Uani . U . . . . .
C86 C 0.3783(6) 0.3963(3) 0.8299(3) 0.0528 1.0000 Uani . U . . . . .
C87 C 0.3245(6) 0.4248(3) 0.8041(3) 0.0593 1.0000 Uani . U . . . . .
C89 C 0.1946(7) 0.3981(4) 0.8191(4) 0.0772 1.0000 Uani . U . . . . .
C90 C 0.2128(7) 0.4209(3) 0.7465(4) 0.0691 1.0000 Uani . U . . . . .
C91 C 0.2502(7) 0.4064(3) 0.7065(3) 0.0626 1.0000 Uani . U . . . . .
C92 C 0.2174(6) 0.4282(3) 0.6662(3) 0.0651 1.0000 Uani . U . . . . .
C93 C 0.2334(7) 0.4073(3) 0.6249(3) 0.0651 1.0000 Uani . U . . . . .
C94 C 0.1993(9) 0.4309(3) 0.5836(4) 0.0795 1.0000 Uani . U . . . . .
C95 C 0.1940(8) 0.4070(4) 0.5435(4) 0.0770 1.0000 Uani . U . . . . .
C97 C 0.0523(7) 0.3808(3) 0.5537(4) 0.0694 1.0000 Uani . U . . . . .
C98 C 0.0384(7) 0.3827(3) 0.6003(4) 0.0637 1.0000 Uani . U . . . . .
C99 C 0.0665(5) 0.3512(3) 0.6272(3) 0.0502 1.0000 Uani . U . . . . .
C101 C 0.0536(6) 0.3520(3) 0.6704(3) 0.0528 1.0000 Uani . U . . . . .
C102 C 0.0841(6) 0.3224(3) 0.7013(3) 0.0521 1.0000 Uani . U . . . . .
C103 C 0.0106(6) 0.3860(3) 0.6864(4) 0.0585 1.0000 Uani . U . . . . .
C104 C -0.0167(6) 0.4172(3) 0.6611(4) 0.0670 1.0000 Uani . U . . . . .
C105 C -0.0021(7) 0.4157(3) 0.6169(4) 0.0687 1.0000 Uani . U . . . . .
C106 C -0.0574(8) 0.4543(3) 0.6821(5) 0.0892 1.0000 Uani . U . . . . .
C107 C -0.0872(10) 0.4838(4) 0.6468(5) 0.1142 1.0000 Uani . U . . . . .
C108 C -0.1222(9) 0.4388(4) 0.7061(5) 0.1020 1.0000 Uani . U . . . . .
C109 C 0.0074(10) 0.4767(5) 0.7091(7) 0.1417 1.0000 Uani . U . . . . .
C110 C 0.1403(8) 0.3495(4) 0.5010(4) 0.0873 1.0000 Uani . U . . . . .
C111 C 0.4337(10) 0.3656(4) 0.9478(4) 0.0921 1.0000 Uani . U . . . . .
C112 C 0.4828(13) 0.3318(6) 0.9665(4) 0.1501 1.0000 Uani . U . . . . .
C113 C 0.3459(12) 0.3624(6) 0.9623(5) 0.1370 1.0000 Uani . U . . . . .
C114 C 0.4633(15) 0.4057(5) 0.9639(5) 0.1626 1.0000 Uani . U . . . . .
C117 C 0.4327(6) 0.4165(3) 0.6132(3) 0.0552 1.0000 Uani . U . . . . .
C118 C 0.4270(6) 0.4148(3) 0.5664(3) 0.0616 1.0000 Uani . U . . . . .
C119 C 0.4008(7) 0.4492(3) 0.5432(4) 0.0710 1.0000 Uani . U . . . . .
C120 C 0.3891(7) 0.4517(4) 0.4987(4) 0.0791 1.0000 Uani . U . . . . .
C121 C 0.4084(7) 0.4159(4) 0.4769(4) 0.0791 1.0000 Uani . U . . . . .
C122 C 0.3582(9) 0.4883(4) 0.4740(5) 0.1030 1.0000 Uani . U . . . . .
C123 C 0.3816(11) 0.5292(4) 0.5008(6) 0.1270 1.0000 Uani . U . . . . .
C124 C 0.4019(12) 0.4935(5) 0.4347(5) 0.1355 1.0000 Uani . U . . . . .
C125 C 0.2726(10) 0.4862(6) 0.4680(8) 0.1917 1.0000 Uani . U . . . . .
C127 C 0.6562(6) 0.3726(3) 0.7501(3) 0.0565 1.0000 Uani . U . . . . .
C128 C 0.7202(7) 0.3957(3) 0.7635(3) 0.0686 1.0000 Uani . U . . . . .
C129 C 0.7115(7) 0.4342(4) 0.7723(3) 0.0700 1.0000 Uani . U . . . . .
C130 C 0.6375(8) 0.4512(3) 0.7671(4) 0.0752 1.0000 Uani . U . . . . .
C131 C 0.5720(7) 0.4256(3) 0.7534(3) 0.0625 1.0000 Uani . U . . . . .
C133 C 0.7465(6) 0.2676(3) 0.7338(3) 0.0599 1.0000 Uani . U . . . . .
C134 C 0.8235(6) 0.2772(3) 0.7403(3) 0.0663 1.0000 Uani . U . . . . .
C135 C 0.8581(7) 0.3016(4) 0.7126(4) 0.0706 1.0000 Uani . U . . . . .
C136 C 0.8130(6) 0.3148(3) 0.6769(4) 0.0633 1.0000 Uani . U . . . . .
C137 C 0.7355(6) 0.3029(3) 0.6719(3) 0.0561 1.0000 Uani . U . . . . .
C139 C 0.6379(7) 0.3976(3) 0.6337(4) 0.0658 1.0000 Uani . U . . . . .
C140 C 0.7070(8) 0.4182(4) 0.6261(4) 0.0840 1.0000 Uani . U . . . . .
C141 C 0.7513(9) 0.4072(5) 0.5915(5) 0.1009 1.0000 Uani . U . . . . .
C142 C 0.7247(8) 0.3737(5) 0.5656(4) 0.0897 1.0000 Uani . U . . . . .
C143 C 0.6547(8) 0.3561(4) 0.5741(4) 0.0846 1.0000 Uani . U . . . . .
C144 C 0.3344(9) 0.3149(5) 0.4483(4) 0.1017 1.0000 Uani . U . . . . .
C145 C 0.2464(8) 0.1102(5) 0.4073(4) 0.1013 1.0000 Uani D U . . . . .
C146 C 0.1761(10) 0.1280(8) 0.3865(4) 0.1672 1.0000 Uani D U . . . . .
C147 C 0.3224(9) 0.1162(6) 0.3874(4) 0.1140 1.0000 Uani . U . . . . .
C148 C 0.2302(12) 0.0624(6) 0.4024(5) 0.1510 1.0000 Uani . U . . . . .
C149 C 0.2061(6) 0.2051(3) 0.5271(3) 0.0492 1.0000 Uani . U . . . . .
C153 C 0.1729(7) 0.0998(3) 0.6184(3) 0.0639 1.0000 Uani . U . . . . .
C154 C 0.1224(8) 0.0698(4) 0.6125(4) 0.0826 1.0000 Uani . U . . . . .
C155 C 0.0472(8) 0.0784(4) 0.5962(4) 0.0812 1.0000 Uani . U . . . . .
C156 C 0.0264(7) 0.1183(4) 0.5853(4) 0.0720 1.0000 Uani . U . . . . .
C157 C 0.0843(6) 0.1476(3) 0.5930(3) 0.0544 1.0000 Uani . U . . . . .
C160 C -0.0229(6) 0.2332(3) 0.6422(3) 0.0604 1.0000 Uani . U . . . . .
C161 C -0.0993(7) 0.2229(4) 0.6294(4) 0.0784 1.0000 Uani . U . . . . .
C162 C -0.1279(8) 0.2264(4) 0.5879(5) 0.0876 1.0000 Uani . U . . . . .
C163 C -0.0795(7) 0.2417(4) 0.5591(4) 0.0806 1.0000 Uani . U . . . . .
C164 C -0.0044(6) 0.2526(3) 0.5726(3) 0.0628 1.0000 Uani . U . . . . .
C166 C 0.0383(7) 0.1975(3) 0.7500(3) 0.0638 1.0000 Uani . U . . . . .
C167 C -0.0344(8) 0.1786(4) 0.7574(4) 0.0799 1.0000 Uani . U . . . . .
C168 C -0.0465(9) 0.1402(4) 0.7407(4) 0.0915 1.0000 Uani . U . . . . .
C169 C 0.0058(8) 0.1244(4) 0.7152(4) 0.0848 1.0000 Uani . U . . . . .
C170 C 0.0767(7) 0.1445(3) 0.7086(3) 0.0658 1.0000 Uani . U . . . . .
C197 C -0.0080(11) 0.2967(5) 0.7940(6) 0.127(6) 1.0000 Uiso D . . . . . .
C198 C 0.2016(7) 0.0400(3) 0.8728(5) 0.0824 1.0000 Uani . U . . . . .
B172 B 0.7415(16) 0.5416(8) 0.7177(8) 0.1297(18) 1.0000 Uiso . U . . . . .
B177 B 0.0986(17) 0.2675(8) 0.4302(9) 0.1404(19) 1.0000 Uiso . U . . . . .
B182 B 0.3377(7) 0.0232(3) 0.6937(4) 0.180(3) 1.0000 Uiso D U . . . . .
B187 B 0.190(3) 0.2669(14) 0.9914(15) 0.202(3) 1.0000 Uiso . U . . . . .
F171 F 0.7066(6) 0.5088(3) 0.6938(3) 0.1274(19) 1.0000 Uiso . U . . . . .
F173 F 0.7955(6) 0.5588(3) 0.6957(3) 0.1301(19) 1.0000 Uiso . U . . . . .
F174 F 0.7757(6) 0.5285(3) 0.7553(3) 0.1310(19) 1.0000 Uiso . U . . . . .
F175 F 0.6803(6) 0.5679(3) 0.7259(3) 0.1334(19) 1.0000 Uiso . U . . . . .
F176 F 0.0533(6) 0.2641(3) 0.4615(4) 0.140(2) 1.0000 Uiso . U . . . . .
F178 F 0.1773(7) 0.2597(3) 0.4443(3) 0.140(2) 1.0000 Uiso . U . . . . .
F179 F 0.0785(6) 0.2445(3) 0.3961(4) 0.141(2) 1.0000 Uiso . U . . . . .
F180 F 0.1026(6) 0.3082(3) 0.4158(3) 0.144(2) 1.0000 Uiso . U . . . . .
F181 F 0.2693(6) 0.0106(3) 0.6740(4) 0.182(3) 1.0000 Uiso D U . . . . .
F183 F 0.3924(6) -0.0053(3) 0.6889(4) 0.180(3) 1.0000 Uiso D U . . . . .
F184 F 0.3590(7) 0.0582(3) 0.6761(4) 0.180(3) 1.0000 Uiso D U . . . . .
F185 F 0.3293(7) 0.0292(4) 0.7355(3) 0.181(3) 1.0000 Uiso D U . . . . .
F186 F 0.2639(10) 0.2557(5) 0.9732(5) 0.200(3) 1.0000 Uiso . U . . . . .
F188 F 0.2089(9) 0.2947(5) 1.0201(5) 0.201(3) 1.0000 Uiso . U . . . . .
F189 F 0.1530(10) 0.2740(5) 0.9554(5) 0.203(3) 1.0000 Uiso . U . . . . .
F190 F 0.1602(10) 0.2336(5) 1.0055(5) 0.204(3) 1.0000 Uiso . U . . . . .
H131 H 0.1882 0.1715 0.4518 0.0771 1.0000 Uiso R . . . . . .
H151 H 0.3226 0.0707 0.4730 0.0885 1.0000 Uiso R . . . . . .
H171 H 0.3411 0.0713 0.5803 0.0686 1.0000 Uiso R . . . . . .
H172 H 0.3901 0.0572 0.5402 0.0686 1.0000 Uiso R . . . . . .
H191 H 0.5304 0.1022 0.6200 0.0949 1.0000 Uiso R . . . . . .
H192 H 0.4503 0.0802 0.6331 0.0949 1.0000 Uiso R . . . . . .
H193 H 0.5051 0.0586 0.5994 0.0949 1.0000 Uiso R . . . . . .
H201 H 0.5330 0.0946 0.5375 0.0845 1.0000 Uiso R . . . . . .
H202 H 0.4597 0.1170 0.5109 0.0845 1.0000 Uiso R . . . . . .
H211 H 0.5598 0.1584 0.5754 0.1068 1.0000 Uiso R . . . . . .
H212 H 0.5751 0.1602 0.5248 0.1068 1.0000 Uiso R . . . . . .
H221 H 0.5069 0.2172 0.5482 0.0963 1.0000 Uiso R . . . . . .
H222 H 0.4351 0.1876 0.5592 0.0963 1.0000 Uiso R . . . . . .
H231 H 0.4836 0.1970 0.4745 0.1036 1.0000 Uiso R . . . . . .
H232 H 0.4051 0.1737 0.4878 0.1036 1.0000 Uiso R . . . . . .
H241 H 0.3594 0.2402 0.5091 0.1130 1.0000 Uiso R . . . . . .
H242 H 0.3584 0.2310 0.4581 0.1130 1.0000 Uiso R . . . . . .
H251 H 0.4869 0.2717 0.5033 0.1192 1.0000 Uiso R . . . . . .
H252 H 0.4691 0.2690 0.4516 0.1192 1.0000 Uiso R . . . . . .
H271 H 0.5118 0.3351 0.4879 0.0981 1.0000 Uiso R . . . . . .
H272 H 0.4625 0.3500 0.4442 0.0981 1.0000 Uiso R . . . . . .
H391 H 0.6437 0.1657 0.7635 0.0622 1.0000 Uiso R . . . . . .
H392 H 0.6721 0.1188 0.7611 0.0622 1.0000 Uiso R . . . . . .
H411 H 0.5529 0.1304 0.8096 0.0815 1.0000 Uiso R . . . . . .
H412 H 0.4693 0.1154 0.7866 0.0815 1.0000 Uiso R . . . . . .
H421 H 0.5271 0.1961 0.7807 0.0844 1.0000 Uiso R . . . . . .
H422 H 0.4408 0.1803 0.7622 0.0844 1.0000 Uiso R . . . . . .
H431 H 0.4954 0.1869 0.8520 0.0868 1.0000 Uiso R . . . . . .
H432 H 0.4145 0.1632 0.8366 0.0868 1.0000 Uiso R . . . . . .
H441 H 0.4429 0.2464 0.8208 0.0757 1.0000 Uiso R . . . . . .
H442 H 0.3614 0.2225 0.8074 0.0757 1.0000 Uiso R . . . . . .
H451 H 0.4216 0.2453 0.8931 0.1026 1.0000 Uiso R . . . . . .
H452 H 0.3567 0.2093 0.8867 0.1026 1.0000 Uiso R . . . . . .
H461 H 0.3015 0.2713 0.9038 0.0888 1.0000 Uiso R . . . . . .
H462 H 0.3307 0.2901 0.8597 0.0888 1.0000 Uiso . . . . . . .
H481 H 0.2078 0.2116 0.8963 0.0895 1.0000 Uiso R . . . . . .
H482 H 0.1417 0.2158 0.8563 0.0895 1.0000 Uiso R . . . . . .
H531 H 0.3110 0.1088 0.7308 0.0683 1.0000 Uiso R . . . . . .
H561 H 0.2960 0.0785 0.7988 0.1291 1.0000 Uiso R . . . . . .
H581 H 0.2382 0.1449 0.9035 0.1338 1.0000 Uiso R . . . . . .
H601 H 0.3588 0.0203 0.8869 0.2216 1.0000 Uiso R . . . . . .
H602 H 0.3977 0.0639 0.8769 0.2216 1.0000 Uiso R . . . . . .
H603 H 0.3474 0.0394 0.8390 0.2216 1.0000 Uiso R . . . . . .
H611 H 0.2889 0.0496 0.9439 0.2363 1.0000 Uiso R . . . . . .
H612 H 0.3366 0.0908 0.9341 0.2363 1.0000 Uiso R . . . . . .
H613 H 0.2417 0.0921 0.9365 0.2363 1.0000 Uiso R . . . . . .
H621 H 0.1300 0.2810 0.8363 0.0918 1.0000 Uiso R . . . . . .
H622 H 0.1729 0.2954 0.8819 0.0918 1.0000 Uiso R . . . . . .
H623 H 0.2039 0.3122 0.8374 0.0918 1.0000 Uiso R . . . . . .
H631 H 0.4907 0.0739 0.7296 0.0773 1.0000 Uiso R . . . . . .
H632 H 0.5774 0.0656 0.7533 0.0773 1.0000 Uiso R . . . . . .
H633 H 0.5685 0.0782 0.7030 0.0773 1.0000 Uiso R . . . . . .
H641 H 0.7232 0.0935 0.6956 0.0603 1.0000 Uiso R . . . . . .
H661 H 0.7165 0.1664 0.5894 0.0576 1.0000 Uiso R . . . . . .
H681 H 0.6425 0.2267 0.5840 0.0503 1.0000 Uiso R . . . . . .
H721 H 0.8208 0.0821 0.5603 0.1205 1.0000 Uiso R . . . . . .
H722 H 0.8235 0.1294 0.5746 0.1205 1.0000 Uiso R . . . . . .
H723 H 0.7412 0.1093 0.5553 0.1205 1.0000 Uiso R . . . . . .
H731 H 0.8796 0.0623 0.6297 0.1390 1.0000 Uiso R . . . . . .
H732 H 0.8375 0.0743 0.6728 0.1390 1.0000 Uiso R . . . . . .
H733 H 0.8820 0.1088 0.6467 0.1390 1.0000 Uiso R . . . . . .
H741 H 0.7561 0.0323 0.6004 0.1541 1.0000 Uiso R . . . . . .
H742 H 0.7164 0.0447 0.6442 0.1541 1.0000 Uiso R . . . . . .
H743 H 0.6746 0.0581 0.5980 0.1541 1.0000 Uiso R . . . . . .
H821 H 0.5563 0.2932 0.8287 0.0515 1.0000 Uiso R . . . . . .
H831 H 0.5111 0.3214 0.8918 0.0676 1.0000 Uiso R . . . . . .
H851 H 0.3513 0.4133 0.8913 0.0784 1.0000 Uiso R . . . . . .
H871 H 0.3083 0.4471 0.8229 0.0713 1.0000 Uiso R . . . . . .
H872 H 0.3528 0.4363 0.7803 0.0713 1.0000 Uiso R . . . . . .
H891 H 0.1469 0.3835 0.8071 0.0929 1.0000 Uiso R . . . . . .
H892 H 0.1794 0.4255 0.8290 0.0929 1.0000 Uiso R . . . . . .
H893 H 0.2196 0.3826 0.8438 0.0929 1.0000 Uiso R . . . . . .
H901 H 0.2181 0.4508 0.7486 0.0829 1.0000 Uiso R . . . . . .
H902 H 0.1560 0.4135 0.7441 0.0829 1.0000 Uiso R . . . . . .
H911 H 0.3080 0.4113 0.7103 0.0753 1.0000 Uiso R . . . . . .
H912 H 0.2401 0.3769 0.7029 0.0753 1.0000 Uiso R . . . . . .
H921 H 0.1879 0.4541 0.6670 0.0784 1.0000 Uiso R . . . . . .
H931 H 0.2624 0.3812 0.6238 0.0784 1.0000 Uiso R . . . . . .
H941 H 0.2340 0.4546 0.5794 0.0959 1.0000 Uiso R . . . . . .
H942 H 0.1455 0.4405 0.5887 0.0959 1.0000 Uiso R . . . . . .
H951 H 0.1766 0.4252 0.5193 0.0923 1.0000 Uiso R . . . . . .
H952 H 0.2471 0.3959 0.5390 0.0923 1.0000 Uiso R . . . . . .
H971 H 0.0362 0.4072 0.5404 0.0834 1.0000 Uiso R . . . . . .
H972 H 0.0189 0.3588 0.5404 0.0834 1.0000 Uiso R . . . . . .
H1021 H 0.0765 0.3279 0.7320 0.0625 1.0000 Uiso R . . . . . .
H1031 H 0.0008 0.3865 0.7173 0.0701 1.0000 Uiso R . . . . . .
H1051 H -0.0206 0.4382 0.5975 0.0825 1.0000 Uiso R . . . . . .
H1071 H -0.1130 0.5073 0.6598 0.1371 1.0000 Uiso R . . . . . .
H1072 H -0.0420 0.4934 0.6311 0.1371 1.0000 Uiso R . . . . . .
H1073 H -0.1259 0.4697 0.6265 0.1371 1.0000 Uiso R . . . . . .
H1081 H -0.1488 0.4618 0.7196 0.1223 1.0000 Uiso R . . . . . .
H1082 H -0.1007 0.4198 0.7287 0.1223 1.0000 Uiso R . . . . . .
H1083 H -0.1608 0.4243 0.6861 0.1223 1.0000 Uiso R . . . . . .
H1091 H -0.0156 0.5005 0.7231 0.1696 1.0000 Uiso R . . . . . .
H1092 H 0.0314 0.4581 0.7315 0.1696 1.0000 Uiso R . . . . . .
H1093 H 0.0485 0.4860 0.6904 0.1696 1.0000 Uiso R . . . . . .
H1101 H 0.1031 0.3262 0.5004 0.1051 1.0000 Uiso R . . . . . .
H1102 H 0.1947 0.3393 0.4981 0.1051 1.0000 Uiso R . . . . . .
H1103 H 0.1250 0.3681 0.4769 0.1051 1.0000 Uiso R . . . . . .
H1121 H 0.4833 0.3327 0.9983 0.1799 1.0000 Uiso R . . . . . .
H1122 H 0.5376 0.3345 0.9578 0.1799 1.0000 Uiso R . . . . . .
H1123 H 0.4602 0.3056 0.9559 0.1799 1.0000 Uiso R . . . . . .
H1131 H 0.3473 0.3617 0.9942 0.1643 1.0000 Uiso R . . . . . .
H1132 H 0.3149 0.3862 0.9514 0.1643 1.0000 Uiso R . . . . . .
H1133 H 0.3209 0.3371 0.9505 0.1643 1.0000 Uiso R . . . . . .
H1141 H 0.4664 0.4059 0.9958 0.1954 1.0000 Uiso R . . . . . .
H1142 H 0.5166 0.4107 0.9539 0.1954 1.0000 Uiso R . . . . . .
H1143 H 0.4267 0.4274 0.9527 0.1954 1.0000 Uiso R . . . . . .
H1171 H 0.4192 0.4424 0.6272 0.0661 1.0000 Uiso R . . . . . .
H1191 H 0.3899 0.4740 0.5599 0.0854 1.0000 Uiso R . . . . . .
H1211 H 0.4025 0.4159 0.4450 0.0951 1.0000 Uiso R . . . . . .
H1231 H 0.3611 0.5532 0.4843 0.1525 1.0000 Uiso R . . . . . .
H1232 H 0.3580 0.5283 0.5289 0.1525 1.0000 Uiso R . . . . . .
H1233 H 0.4399 0.5311 0.5055 0.1525 1.0000 Uiso R . . . . . .
H1241 H 0.3814 0.5177 0.4186 0.1623 1.0000 Uiso R . . . . . .
H1242 H 0.4589 0.4972 0.4432 0.1623 1.0000 Uiso R . . . . . .
H1243 H 0.3943 0.4691 0.4163 0.1623 1.0000 Uiso R . . . . . .
H1251 H 0.2522 0.5103 0.4517 0.2308 1.0000 Uiso R . . . . . .
H1252 H 0.2501 0.4855 0.4964 0.2308 1.0000 Uiso R . . . . . .
H1253 H 0.2570 0.4612 0.4517 0.2308 1.0000 Uiso R . . . . . .
H1271 H 0.6647 0.3435 0.7436 0.0680 1.0000 Uiso R . . . . . .
H1281 H 0.7735 0.3833 0.7667 0.0825 1.0000 Uiso R . . . . . .
H1291 H 0.7577 0.4509 0.7825 0.0841 1.0000 Uiso R . . . . . .
H1301 H 0.6297 0.4805 0.7727 0.0905 1.0000 Uiso R . . . . . .
H1311 H 0.5179 0.4371 0.7503 0.0751 1.0000 Uiso R . . . . . .
H1331 H 0.7229 0.2499 0.7551 0.0719 1.0000 Uiso R . . . . . .
H1341 H 0.8551 0.2663 0.7658 0.0798 1.0000 Uiso R . . . . . .
H1351 H 0.9143 0.3097 0.7179 0.0848 1.0000 Uiso R . . . . . .
H1361 H 0.8360 0.3325 0.6553 0.0757 1.0000 Uiso R . . . . . .
H1371 H 0.7037 0.3118 0.6456 0.0675 1.0000 Uiso R . . . . . .
H1391 H 0.6073 0.4056 0.6582 0.0790 1.0000 Uiso R . . . . . .
H1401 H 0.7252 0.4410 0.6453 0.1005 1.0000 Uiso R . . . . . .
H1411 H 0.7997 0.4224 0.5854 0.1209 1.0000 Uiso R . . . . . .
H1421 H 0.7559 0.3634 0.5422 0.1073 1.0000 Uiso R . . . . . .
H1431 H 0.6328 0.3344 0.5546 0.1015 1.0000 Uiso R . . . . . .
H1441 H 0.3030 0.3403 0.4472 0.1222 1.0000 Uiso R . . . . . .
H1442 H 0.3204 0.2927 0.4277 0.1222 1.0000 Uiso R . . . . . .
H1461 H 0.1718 0.1205 0.3557 0.2007 1.0000 Uiso R . . . . . .
H1462 H 0.1788 0.1580 0.3893 0.2007 1.0000 Uiso R . . . . . .
H1463 H 0.1292 0.1178 0.4003 0.2007 1.0000 Uiso R . . . . . .
H1471 H 0.3153 0.1096 0.3563 0.1370 1.0000 Uiso R . . . . . .
H1472 H 0.3394 0.1449 0.3910 0.1370 1.0000 Uiso R . . . . . .
H1473 H 0.3632 0.0981 0.4016 0.1370 1.0000 Uiso R . . . . . .
H1481 H 0.2229 0.0552 0.3715 0.1819 1.0000 Uiso R . . . . . .
H1482 H 0.2759 0.0472 0.4161 0.1819 1.0000 Uiso R . . . . . .
H1483 H 0.1819 0.0552 0.4167 0.1819 1.0000 Uiso R . . . . . .
H1491 H 0.1838 0.2232 0.5039 0.0590 1.0000 Uiso R . . . . . .
H1531 H 0.2272 0.0933 0.6305 0.0767 1.0000 Uiso R . . . . . .
H1541 H 0.1383 0.0415 0.6197 0.0994 1.0000 Uiso R . . . . . .
H1551 H 0.0076 0.0563 0.5920 0.0976 1.0000 Uiso R . . . . . .
H1561 H -0.0273 0.1254 0.5727 0.0863 1.0000 Uiso R . . . . . .
H1571 H 0.0714 0.1764 0.5860 0.0655 1.0000 Uiso R . . . . . .
H1601 H -0.0028 0.2295 0.6726 0.0727 1.0000 Uiso R . . . . . .
H1611 H -0.1343 0.2126 0.6510 0.0941 1.0000 Uiso R . . . . . .
H1621 H -0.1827 0.2180 0.5787 0.1051 1.0000 Uiso R . . . . . .
H1631 H -0.0988 0.2449 0.5285 0.0970 1.0000 Uiso R . . . . . .
H1641 H 0.0296 0.2641 0.5512 0.0754 1.0000 Uiso R . . . . . .
H1661 H 0.0503 0.2241 0.7640 0.0764 1.0000 Uiso R . . . . . .
H1671 H -0.0745 0.1923 0.7738 0.0957 1.0000 Uiso R . . . . . .
H1681 H -0.0936 0.1243 0.7474 0.1098 1.0000 Uiso R . . . . . .
H1691 H -0.0058 0.0980 0.7008 0.1018 1.0000 Uiso R . . . . . .
H1701 H 0.1166 0.1315 0.6914 0.0790 1.0000 Uiso R . . . . . .
H1971 H -0.0665 0.2954 0.7898 0.1537 1.0000 Uiso R . . . . . .
H1972 H 0.0102 0.2805 0.8197 0.1537 1.0000 Uiso R . . . . . .
H1973 H 0.0153 0.2855 0.7684 0.1537 1.0000 Uiso R . . . . . .
H1981 H 0.2063 0.0154 0.8912 0.0988 1.0000 Uiso R . . . . . .
H1982 H 0.1538 0.0555 0.8792 0.0988 1.0000 Uiso R . . . . . .
H1983 H 0.1973 0.0317 0.8421 0.0988 1.0000 Uiso R . . . . . .
H780 H 0.3491 0.3156 0.7255 0.0306 1.0000 Uiso R . . . . . .
H320 H 0.3715 0.3048 0.6024 0.0300 1.0000 Uiso R . . . . . .
H350 H 0.4563 0.2208 0.6823 0.0285 1.0000 Uiso R . . . . . .
H20 H 0.3338 0.2421 0.7366 0.0293 1.0000 Uiso R . . . . . .
H1580 H 0.2564 0.3190 0.6466 0.0295 1.0000 Uiso R . . . . . .
H90 H 0.3720 0.2212 0.6127 0.0352 1.0000 Uiso R . . . . . .
H1950 H 0.0688 0.3436 0.8044 0.2844 1.0000 Uiso R . . . . . .
H1940 H 0.4747 0.5192 0.7641 0.2799 1.0000 Uiso R . . . . . .
H1941 H 0.4243 0.4918 0.7654 0.2799 1.0000 Uiso R . . . . . .
H1960 H 0.5359 0.4897 0.8447 0.3280 1.0000 Uiso R . . . . . .
H1961 H 0.4642 0.4828 0.8574 0.3280 1.0000 Uiso R . . . . . .
H1930 H 0.3045 0.2942 0.5689 0.0806 1.0000 Uiso R . . . . . .
H1931 H 0.2713 0.3028 0.5296 0.0806 1.0000 Uiso R . . . . . .
H1920 H 0.2785 0.2972 0.7546 0.0643 1.0000 Uiso R . . . . . .
H1921 H 0.3109 0.3325 0.7686 0.0643 1.0000 Uiso . . . . . . .
H1910 H 0.4233 0.1768 0.6827 0.0655 1.0000 Uiso R . . . . . .
H1911 H 0.4330 0.1357 0.6749 0.0655 1.0000 Uiso R . . . . . .

loop_
_atom_site_aniso_label
_atom_site_aniso_U_11
_atom_site_aniso_U_22
_atom_site_aniso_U_33
_atom_site_aniso_U_23
_atom_site_aniso_U_13
_atom_site_aniso_U_12
Fe1 0.0409(7) 0.0303(5) 0.0335(6) 0.0029(4) -0.0039(5) -0.0040(5)
Fe3 0.0500(8) 0.0362(6) 0.0349(6) -0.0019(5) 0.0001(5) -0.0086(5)
Fe6 0.0402(7) 0.0337(6) 0.0442(6) -0.0008(5) -0.0037(5) -0.0036(5)
Fe8 0.0489(8) 0.0332(6) 0.0362(6) -0.0026(5) -0.0052(5) -0.0041(5)
Fe31 0.0457(8) 0.0437(7) 0.0391(6) 0.0125(5) -0.0053(5) -0.0041(6)
Fe34 0.0418(7) 0.0355(6) 0.0325(6) 0.0062(5) -0.0043(5) -0.0005(5)
Fe77 0.0473(8) 0.0300(6) 0.0418(6) 0.0033(5) -0.0080(5) -0.0032(5)
O2 0.028(3) 0.023(2) 0.021(2) 0.0019(17) -0.0056(19) -0.0122(19)
O4 0.058(4) 0.048(3) 0.040(3) -0.003(2) 0.004(3) -0.008(3)
O7 0.044(3) 0.026(3) 0.046(3) -0.005(2) -0.011(2) -0.003(2)
O9 0.033(3) 0.024(2) 0.032(3) -0.0024(19) 0.006(2) -0.001(2)
O10 0.064(4) 0.041(3) 0.041(3) -0.008(2) 0.000(3) -0.006(3)
O30 0.069(5) 0.058(3) 0.042(3) 0.015(3) -0.007(3) -0.008(3)
O32 0.019(3) 0.032(2) 0.023(2) 0.0052(19) -0.0028(18) -0.0065(19)
O33 0.047(4) 0.035(3) 0.037(3) 0.006(2) -0.001(2) 0.000(2)
O35 0.024(3) 0.018(2) 0.029(2) 0.0066(18) -0.006(2) -0.0010(18)
O36 0.058(4) 0.030(3) 0.038(3) 0.005(2) -0.002(2) 0.004(2)
O51 0.069(4) 0.050(3) 0.031(3) -0.001(2) 0.000(3) -0.013(3)
O55 0.070(4) 0.034(3) 0.041(3) -0.003(2) 0.007(3) 0.003(3)
O70 0.054(4) 0.062(3) 0.029(3) 0.012(2) -0.006(2) 0.004(3)
O75 0.050(4) 0.036(3) 0.035(3) 0.003(2) -0.006(2) -0.001(2)
O78 0.026(3) 0.024(2) 0.027(2) 0.0061(19) 0.003(2) -0.0041(19)
O79 0.054(4) 0.031(3) 0.046(2) -0.004(2) -0.001(3) 0.003(2)
O100 0.049(4) 0.043(3) 0.057(3) 0.002(2) -0.007(3) 0.002(2)
O115 0.054(4) 0.035(3) 0.054(3) 0.008(2) -0.013(3) -0.006(3)
O151 0.070(5) 0.038(3) 0.046(3) 0.004(2) -0.004(3) 0.005(3)
O158 0.019(2) 0.015(2) 0.038(3) 0.0022(19) -0.0099(19) -0.0002(18)
O191 0.070(5) 0.025(3) 0.069(4) 0.003(3) -0.002(3) 0.007(3)
O192 0.055(4) 0.050(3) 0.058(4) -0.014(3) 0.005(3) -0.014(3)
O193 0.081(5) 0.059(4) 0.060(4) 0.025(3) -0.024(4) -0.021(4)
N5 0.042(4) 0.036(3) 0.049(3) -0.006(2) -0.001(3) -0.010(2)
N18 0.069(5) 0.061(5) 0.053(4) -0.012(3) -0.009(3) 0.006(3)
N26 0.124(8) 0.096(4) 0.050(5) 0.022(5) -0.017(5) -0.017(4)
N40 0.075(4) 0.047(3) 0.054(4) 0.012(3) 0.006(3) -0.002(3)
N47 0.075(5) 0.064(3) 0.042(4) -0.001(3) 0.004(3) -0.013(3)
N54 0.054(5) 0.034(3) 0.039(3) -0.001(2) 0.003(3) -0.002(3)
N69 0.045(4) 0.047(4) 0.041(4) 0.006(2) -0.019(3) -0.001(3)
N76 0.040(4) 0.038(3) 0.043(3) 0.003(3) 0.002(3) -0.005(2)
N88 0.065(4) 0.050(4) 0.067(4) -0.011(3) 0.000(3) 0.008(3)
N96 0.079(4) 0.060(5) 0.064(4) 0.008(3) -0.020(4) -0.001(3)
N116 0.042(4) 0.047(4) 0.051(3) 0.011(3) -0.018(3) -0.007(3)
N126 0.063(4) 0.033(3) 0.049(4) 0.007(3) -0.013(4) -0.009(3)
N132 0.042(4) 0.046(4) 0.048(4) 0.007(3) -0.008(3) -0.003(3)
N138 0.056(5) 0.055(4) 0.068(5) 0.021(3) -0.011(3) -0.013(4)
N150 0.031(4) 0.041(3) 0.040(3) 0.001(2) -0.005(3) -0.001(3)
N152 0.055(4) 0.048(3) 0.037(4) -0.009(3) 0.009(3) -0.005(3)
N159 0.052(4) 0.046(4) 0.056(4) -0.003(3) -0.002(3) 0.003(3)
N165 0.065(5) 0.062(4) 0.034(4) -0.001(3) 0.010(3) -0.027(4)
C11 0.036(5) 0.046(4) 0.048(3) -0.015(3) -0.005(3) -0.009(3)
C12 0.043(5) 0.066(4) 0.041(3) -0.011(3) -0.003(3) -0.002(3)
C13 0.056(6) 0.091(6) 0.044(4) -0.020(4) -0.007(4) 0.005(5)
C14 0.041(6) 0.119(7) 0.059(4) -0.042(4) -0.011(4) 0.013(5)
C15 0.073(7) 0.074(6) 0.069(4) -0.041(4) -0.016(5) 0.003(5)
C16 0.051(5) 0.057(4) 0.054(4) -0.020(3) 0.005(3) -0.004(3)
C17 0.062(5) 0.047(5) 0.063(5) -0.019(4) 0.011(3) 0.006(3)
C19 0.087(8) 0.070(7) 0.077(6) 0.002(5) -0.013(5) 0.022(6)
C20 0.056(6) 0.080(5) 0.073(5) -0.006(5) -0.007(4) -0.004(4)
C21 0.081(8) 0.077(6) 0.105(9) 0.012(6) -0.022(6) -0.010(4)
C22 0.082(8) 0.074(5) 0.081(6) 0.003(6) -0.020(6) -0.011(5)
C23 0.083(8) 0.096(6) 0.079(6) 0.033(6) -0.007(6) -0.014(5)
C24 0.066(8) 0.104(5) 0.110(9) 0.036(7) -0.016(6) -0.014(4)
C25 0.102(9) 0.095(5) 0.098(9) 0.029(7) -0.015(7) -0.023(4)
C27 0.108(8) 0.092(4) 0.042(4) 0.022(4) -0.018(5) -0.008(4)
C28 0.086(8) 0.085(4) 0.050(3) 0.033(3) -0.012(5) -0.003(5)
C29 0.057(6) 0.068(4) 0.051(3) 0.024(3) -0.011(4) -0.003(4)
C37 0.042(5) 0.031(3) 0.042(3) 0.000(2) -0.003(3) -0.004(3)
C38 0.054(5) 0.041(4) 0.049(4) 0.005(3) -0.004(3) 0.008(3)
C39 0.070(4) 0.038(4) 0.046(4) 0.006(3) -0.005(3) 0.005(3)
C41 0.082(7) 0.064(5) 0.058(5) 0.017(4) 0.013(4) 0.005(5)
C42 0.084(8) 0.071(5) 0.056(5) 0.013(4) 0.010(5) 0.014(5)
C43 0.074(8) 0.091(6) 0.050(5) -0.002(5) -0.004(4) 0.012(5)
C44 0.064(7) 0.069(5) 0.056(5) 0.000(4) 0.005(4) -0.010(4)
C45 0.093(7) 0.107(8) 0.054(5) -0.035(6) -0.013(5) 0.006(5)
C46 0.078(5) 0.094(7) 0.049(5) -0.023(5) 0.001(4) -0.010(4)
C48 0.115(9) 0.076(4) 0.034(4) 0.004(3) 0.015(5) -0.027(4)
C49 0.104(8) 0.066(3) 0.041(3) 0.008(3) 0.010(5) -0.030(5)
C50 0.072(6) 0.048(3) 0.041(3) 0.007(2) 0.007(4) -0.026(4)
C52 0.129(9) 0.042(4) 0.044(3) 0.004(3) -0.001(5) -0.020(4)
C53 0.090(7) 0.034(4) 0.044(3) 0.002(3) -0.008(4) -0.010(4)
C56 0.215(15) 0.048(5) 0.058(4) 0.012(3) 0.003(8) -0.008(7)
C57 0.239(14) 0.060(4) 0.059(4) 0.018(4) 0.012(8) -0.023(5)
C58 0.219(15) 0.074(5) 0.042(5) 0.014(3) 0.014(7) -0.021(7)
C59 0.116(7) 0.081(5) 0.097(6) 0.046(5) -0.024(7) -0.049(4)
C60 0.059(4) 0.251(17) 0.243(16) 0.197(14) -0.007(10) 0.004(9)
C61 0.31(2) 0.177(17) 0.090(6) 0.075(7) -0.101(10) -0.091(14)
C62 0.087(7) 0.081(5) 0.063(7) -0.003(6) 0.020(6) 0.001(5)
C63 0.072(7) 0.049(4) 0.071(6) 0.009(4) -0.001(5) -0.008(4)
C64 0.049(6) 0.039(4) 0.062(4) 0.000(3) 0.000(4) 0.002(3)
C65 0.067(6) 0.056(4) 0.056(4) -0.010(3) -0.001(4) 0.008(4)
C66 0.045(5) 0.056(4) 0.043(4) -0.007(3) -0.001(3) -0.004(3)
C67 0.031(5) 0.051(4) 0.044(3) 0.001(2) -0.001(3) -0.004(3)
C68 0.039(5) 0.044(4) 0.040(4) -0.002(2) -0.011(3) -0.014(3)
C71 0.084(7) 0.063(5) 0.080(5) -0.014(4) 0.018(5) 0.010(4)
C72 0.131(12) 0.092(9) 0.083(6) -0.011(6) 0.036(6) 0.029(8)
C73 0.098(8) 0.141(13) 0.110(9) 0.000(9) 0.016(7) 0.057(7)
C74 0.160(13) 0.072(6) 0.162(14) -0.049(8) 0.067(11) -0.021(8)
C80 0.061(6) 0.038(4) 0.045(2) -0.004(3) -0.003(3) -0.004(3)
C81 0.057(5) 0.043(4) 0.042(3) -0.007(3) -0.008(3) -0.004(3)
C82 0.054(5) 0.033(4) 0.042(3) 0.005(3) 0.001(3) -0.009(3)
C83 0.062(6) 0.063(6) 0.042(3) -0.005(3) -0.008(4) 0.005(4)
C84 0.087(7) 0.058(5) 0.044(3) -0.012(3) 0.001(3) 0.001(4)
C85 0.076(7) 0.063(6) 0.056(3) -0.012(4) 0.008(4) 0.009(4)
C86 0.066(5) 0.036(4) 0.056(3) -0.011(3) 0.001(3) -0.008(3)
C87 0.073(5) 0.043(5) 0.061(5) -0.013(3) 0.002(4) 0.003(3)
C89 0.079(7) 0.067(7) 0.087(6) -0.007(6) 0.017(5) 0.004(6)
C90 0.060(6) 0.070(6) 0.077(4) -0.002(4) 0.000(4) 0.017(5)
C91 0.058(6) 0.057(6) 0.071(3) -0.006(4) -0.004(4) 0.003(5)
C92 0.064(7) 0.056(6) 0.072(3) -0.010(4) -0.011(5) 0.005(5)
C93 0.081(8) 0.043(5) 0.071(4) -0.007(3) -0.002(5) -0.011(5)
C94 0.125(10) 0.037(5) 0.077(4) 0.015(3) 0.015(6) -0.017(5)
C95 0.088(7) 0.070(6) 0.070(5) 0.011(4) -0.010(6) -0.010(5)
C97 0.077(4) 0.050(5) 0.077(4) 0.003(4) -0.025(4) 0.000(4)
C98 0.069(6) 0.036(4) 0.083(4) -0.004(3) -0.015(4) -0.001(3)
C99 0.043(5) 0.034(4) 0.072(3) -0.004(3) -0.004(4) -0.008(3)
C101 0.045(5) 0.038(4) 0.074(3) -0.010(3) 0.000(4) -0.005(3)
C102 0.054(6) 0.039(4) 0.063(4) -0.013(3) 0.002(4) -0.007(3)
C103 0.042(6) 0.049(4) 0.084(5) -0.014(3) 0.000(4) 0.000(3)
C104 0.042(5) 0.054(4) 0.103(5) -0.010(3) -0.007(4) 0.007(4)
C105 0.067(7) 0.038(4) 0.099(5) 0.000(4) -0.010(5) 0.002(4)
C106 0.083(8) 0.051(5) 0.136(8) -0.010(4) 0.019(5) 0.011(4)
C107 0.147(13) 0.053(7) 0.149(11) 0.009(6) 0.053(8) 0.036(7)
C108 0.105(9) 0.090(9) 0.115(11) 0.004(7) 0.036(7) 0.027(6)
C109 0.117(10) 0.093(10) 0.214(17) -0.084(10) 0.006(9) 0.010(8)
C110 0.097(9) 0.104(8) 0.057(6) 0.001(5) -0.019(5) -0.007(7)
C111 0.153(9) 0.079(6) 0.044(3) -0.015(4) 0.005(5) 0.006(6)
C112 0.244(17) 0.169(11) 0.035(6) 0.000(7) -0.003(9) 0.086(13)
C113 0.190(11) 0.150(14) 0.079(10) 0.006(9) 0.063(9) 0.017(10)
C114 0.30(2) 0.126(8) 0.063(8) -0.047(8) 0.005(12) -0.057(12)
C117 0.053(6) 0.050(4) 0.061(3) 0.017(3) -0.010(4) -0.002(4)
C118 0.063(6) 0.059(4) 0.060(3) 0.026(3) -0.009(5) -0.005(4)
C119 0.066(7) 0.064(4) 0.081(4) 0.033(4) -0.012(5) -0.002(5)
C120 0.074(7) 0.077(4) 0.083(4) 0.048(3) -0.017(5) -0.014(5)
C121 0.081(8) 0.090(5) 0.064(5) 0.045(3) -0.012(5) -0.012(6)
C122 0.096(7) 0.092(5) 0.117(7) 0.071(5) -0.017(6) -0.009(6)
C123 0.156(14) 0.084(5) 0.138(11) 0.046(6) -0.003(10) 0.036(8)
C124 0.211(15) 0.090(9) 0.106(9) 0.068(7) 0.014(10) 0.006(11)
C125 0.101(7) 0.183(15) 0.28(2) 0.185(16) -0.062(10) -0.021(9)
C127 0.062(4) 0.056(5) 0.050(5) -0.002(4) -0.008(5) -0.004(3)
C128 0.065(5) 0.076(5) 0.060(6) 0.005(5) -0.025(5) -0.009(4)
C129 0.080(5) 0.076(5) 0.053(6) -0.005(5) -0.001(5) -0.032(5)
C130 0.101(6) 0.043(5) 0.080(7) -0.010(5) -0.011(7) -0.018(3)
C131 0.073(5) 0.036(3) 0.077(6) 0.004(4) -0.006(5) -0.003(3)
C133 0.057(5) 0.069(6) 0.050(5) 0.010(4) -0.020(4) -0.012(5)
C134 0.053(4) 0.078(7) 0.064(6) 0.009(4) -0.021(4) -0.003(5)
C135 0.045(5) 0.080(7) 0.085(7) 0.004(5) -0.006(4) -0.008(5)
C136 0.049(4) 0.063(6) 0.078(6) 0.016(5) 0.008(4) -0.004(4)
C137 0.049(4) 0.058(5) 0.060(5) 0.019(4) -0.003(4) -0.001(4)
C139 0.069(6) 0.056(5) 0.068(5) 0.024(3) -0.028(4) -0.009(4)
C140 0.084(8) 0.058(6) 0.105(8) 0.022(5) -0.026(5) -0.023(5)
C141 0.082(8) 0.103(9) 0.115(10) 0.042(6) -0.007(6) -0.028(7)
C142 0.073(7) 0.122(9) 0.073(7) 0.029(5) 0.004(5) -0.005(6)
C143 0.081(8) 0.099(8) 0.073(7) 0.009(5) -0.001(5) -0.017(6)
C144 0.103(9) 0.107(10) 0.090(9) 0.001(8) -0.024(7) -0.011(6)
C145 0.089(7) 0.154(8) 0.059(4) -0.047(6) -0.005(4) 0.039(7)
C146 0.125(10) 0.316(19) 0.054(7) -0.068(11) -0.034(7) 0.097(14)
C147 0.112(8) 0.180(14) 0.050(6) -0.006(8) 0.005(6) 0.026(9)
C148 0.164(16) 0.185(10) 0.100(11) -0.090(9) -0.012(10) -0.039(10)
C149 0.053(6) 0.055(4) 0.039(3) -0.002(3) -0.007(4) -0.004(3)
C153 0.069(6) 0.051(3) 0.070(6) 0.000(5) -0.003(5) -0.005(3)
C154 0.101(7) 0.056(5) 0.089(8) -0.003(6) -0.007(7) -0.021(4)
C155 0.087(6) 0.064(4) 0.092(8) -0.010(6) 0.001(6) -0.038(5)
C156 0.070(6) 0.077(5) 0.068(7) -0.004(5) 0.001(5) -0.022(4)
C157 0.060(5) 0.051(4) 0.051(5) -0.002(4) 0.002(4) -0.004(3)
C160 0.054(5) 0.059(6) 0.067(5) 0.003(5) 0.000(3) -0.004(4)
C161 0.052(5) 0.088(8) 0.096(6) -0.014(6) 0.005(4) -0.009(5)
C162 0.062(6) 0.085(8) 0.111(7) -0.006(7) -0.022(5) -0.028(6)
C163 0.069(6) 0.073(7) 0.094(6) 0.005(6) -0.028(5) -0.013(6)
C164 0.056(5) 0.065(6) 0.065(4) 0.011(5) -0.012(4) -0.002(5)
C166 0.073(6) 0.073(6) 0.048(5) -0.001(4) 0.017(4) -0.018(4)
C167 0.089(7) 0.086(6) 0.070(7) -0.004(5) 0.039(6) -0.028(6)
C168 0.097(8) 0.088(7) 0.094(9) -0.006(6) 0.035(6) -0.041(6)
C169 0.092(8) 0.078(7) 0.087(8) -0.020(6) 0.022(6) -0.045(6)
C170 0.071(6) 0.060(5) 0.066(6) -0.006(4) 0.006(5) -0.024(4)
C198 0.0500 0.0615 0.1355 0.0000 0.0066 0.0000

loop_
_atom_type_symbol
_atom_type_scat_dispersion_real
_atom_type_scat_dispersion_imag
_atom_type_scat_Cromer_Mann_a1
_atom_type_scat_Cromer_Mann_b1
_atom_type_scat_Cromer_Mann_a2
_atom_type_scat_Cromer_Mann_b2
_atom_type_scat_Cromer_Mann_a3
_atom_type_scat_Cromer_Mann_b3
_atom_type_scat_Cromer_Mann_a4
_atom_type_scat_Cromer_Mann_b4
_atom_type_scat_Cromer_Mann_c
_atom_type_scat_source
C 0.0033 0.0016 2.3100 20.8439 1.0200 10.2075 1.5886 0.5687 0.8650 51.6512 0.2156 'International Tables Vol C 4.2.6.8 and 6.1.1.4'
H 0.0000 0.0000 0.4930 10.5109 0.3229 26.1257 0.1402 3.1424 0.0408 57.7998 0.0030 'International Tables Vol C 4.2.6.8 and 6.1.1.4'
B 0.0013 0.0007 2.0545 23.2185 1.3326 1.0210 1.0979 60.3498 0.7068 0.1403 -0.1932 'International Tables Vol C 4.2.6.8 and 6.1.1.4'
N 0.0061 0.0033 12.2126 0.0057 3.1322 9.8933 2.0125 28.9975 1.1663 0.5826 -11.5290 'International Tables Vol C 4.2.6.8 and 6.1.1.4'
O 0.0106 0.0060 3.0485 13.2771 2.2868 5.7011 1.5463 0.3239 0.8670 32.9089 0.2508 'International Tables Vol C 4.2.6.8 and 6.1.1.4'
F 0.0171 0.0103 3.5392 10.2825 2.6412 4.2944 1.5170 0.2615 1.0243 26.1476 0.2776 'International Tables Vol C 4.2.6.8 and 6.1.1.4'
Fe 0.3463 0.8444 11.7695 4.7611 7.3573 0.3072 3.5222 15.3535 2.3045 76.8805 1.0369 'International Tables Vol C 4.2.6.8 and 6.1.1.4'

loop_
_geom_angle_atom_site_label_1
_geom_angle_site_symmetry_1
_geom_angle_atom_site_label_2
_geom_angle_site_symmetry_2
_geom_angle_atom_site_label_3
_geom_angle_site_symmetry_3
_geom_angle
_geom_angle_publ_flag
O2 . Fe1 . O9 . 90.43(19) yes
O2 . Fe1 . O32 . 176.0(2) yes
O9 . Fe1 . O32 . 92.1(2) yes
O2 . Fe1 . O35 . 92.3(2) yes
O9 . Fe1 . O35 . 88.5(2) yes
O32 . Fe1 . O35 . 90.79(19) yes
O2 . Fe1 . O78 . 89.71(18) yes
O9 . Fe1 . O78 . 177.5(2) yes
O32 . Fe1 . O78 . 87.86(19) yes
O35 . Fe1 . O78 . 88.95(19) yes
O2 . Fe1 . O158 . 88.2(2) yes
O9 . Fe1 . O158 . 89.2(2) yes
O32 . Fe1 . O158 . 88.8(2) yes
O35 . Fe1 . O158 . 177.7(2) yes
O78 . Fe1 . O158 . 93.28(19) yes
Fe6 . Fe3 . Fe8 . 60.23(4) yes
Fe6 . Fe3 . O2 . 84.10(13) yes
Fe8 . Fe3 . O2 . 78.73(13) yes
Fe6 . Fe3 . O4 . 65.09(17) yes
Fe8 . Fe3 . O4 . 125.11(17) yes
O2 . Fe3 . O4 . 91.6(2) yes
Fe6 . Fe3 . O7 . 31.40(15) yes
Fe8 . Fe3 . O7 . 32.20(17) yes
O2 . Fe3 . O7 . 90.8(2) yes
O4 . Fe3 . O7 . 95.4(2) yes
Fe6 . Fe3 . O51 . 153.63(19) yes
Fe8 . Fe3 . O51 . 144.1(2) yes
O2 . Fe3 . O51 . 91.2(2) yes
O4 . Fe3 . O51 . 89.2(3) yes
O7 . Fe3 . O51 . 174.9(2) yes
Fe6 . Fe3 . N54 . 119.63(19) yes
Fe8 . Fe3 . N54 . 59.40(18) yes
O2 . Fe3 . N54 . 85.2(2) yes
O4 . Fe3 . N54 . 173.9(3) yes
O7 . Fe3 . N54 . 89.8(2) yes
Fe6 . Fe3 . N165 . 101.4(2) yes
Fe8 . Fe3 . N165 . 103.31(19) yes
O2 . Fe3 . N165 . 174.4(2) yes
O4 . Fe3 . N165 . 91.3(3) yes
O7 . Fe3 . N165 . 93.6(2) yes
O51 . Fe3 . N54 . 85.6(3) yes
O51 . Fe3 . N165 . 84.1(3) yes
N54 . Fe3 . N165 . 91.4(3) yes
Fe3 . Fe6 . Fe8 . 59.87(4) yes
Fe3 . Fe6 . O7 . 30.82(15) yes
Fe8 . Fe6 . O7 . 32.33(17) yes
Fe3 . Fe6 . O100 . 145.18(19) yes
Fe8 . Fe6 . O100 . 152.6(2) yes
O7 . Fe6 . O100 . 175.1(3) yes
Fe3 . Fe6 . O151 . 124.32(17) yes
Fe8 . Fe6 . O151 . 64.52(17) yes
O7 . Fe6 . O151 . 95.6(2) yes
O100 . Fe6 . O151 . 89.0(2) yes
Fe3 . Fe6 . O158 . 78.94(13) yes
Fe8 . Fe6 . O158 . 83.67(13) yes
O7 . Fe6 . O158 . 90.4(2) yes
O100 . Fe6 . O158 . 90.8(2) yes
O151 . Fe6 . O158 . 92.8(2) yes
Fe3 . Fe6 . N5 . 59.47(19) yes
Fe8 . Fe6 . N5 . 119.32(19) yes
O7 . Fe6 . N5 . 88.9(2) yes
O100 . Fe6 . N5 . 86.5(3) yes
O151 . Fe6 . N5 . 174.3(2) yes
Fe3 . Fe6 . N159 . 103.3(2) yes
Fe8 . Fe6 . N159 . 101.5(2) yes
O7 . Fe6 . N159 . 93.8(3) yes
O100 . Fe6 . N159 . 84.7(3) yes
O151 . Fe6 . N159 . 89.7(3) yes
O158 . Fe6 . N5 . 83.7(2) yes
O158 . Fe6 . N159 . 174.9(2) yes
N5 . Fe6 . N159 . 93.5(3) yes
Fe3 . Fe8 . Fe6 . 59.89(4) yes
Fe3 . Fe8 . O7 . 31.19(15) yes
Fe6 . Fe8 . O7 . 31.91(15) yes
Fe3 . Fe8 . O9 . 85.50(14) yes
Fe6 . Fe8 . O9 . 79.25(14) yes
O7 . Fe8 . O9 . 91.6(2) yes
Fe3 . Fe8 . O10 . 154.42(18) yes
Fe6 . Fe8 . O10 . 144.02(18) yes
O7 . Fe8 . O10 . 174.2(2) yes
O9 . Fe8 . O10 . 90.9(2) yes
Fe3 . Fe8 . O55 . 64.94(17) yes
Fe6 . Fe8 . O55 . 124.60(17) yes
O7 . Fe8 . O55 . 95.2(2) yes
O9 . Fe8 . O55 . 92.2(2) yes
O10 . Fe8 . O55 . 90.0(2) yes
Fe3 . Fe8 . N150 . 118.22(19) yes
Fe6 . Fe8 . N150 . 58.56(18) yes
O7 . Fe8 . N150 . 87.9(2) yes
O9 . Fe8 . N150 . 88.3(2) yes
O10 . Fe8 . N150 . 86.9(3) yes
Fe3 . Fe8 . N152 . 99.30(18) yes
Fe6 . Fe8 . N152 . 103.5(2) yes
O7 . Fe8 . N152 . 92.8(2) yes
O9 . Fe8 . N152 . 175.2(2) yes
O10 . Fe8 . N152 . 84.6(3) yes
O55 . Fe8 . N150 . 176.8(3) yes
O55 . Fe8 . N152 . 89.4(3) yes
N150 . Fe8 . N152 . 89.8(3) yes
Fe34 . Fe31 . O30 . 154.7(2) yes
Fe34 . Fe31 . O32 . 83.12(13) yes
O30 . Fe31 . O32 . 87.0(2) yes
Fe34 . Fe31 . O33 . 31.33(16) yes
O30 . Fe31 . O33 . 172.0(3) yes
O32 . Fe31 . O33 . 89.9(2) yes
Fe34 . Fe31 . O70 . 65.10(15) yes
O30 . Fe31 . O70 . 92.7(3) yes
O32 . Fe31 . O70 . 94.4(2) yes
O33 . Fe31 . O70 . 94.9(2) yes
Fe34 . Fe31 . N116 . 118.15(19) yes
O30 . Fe31 . N116 . 84.8(3) yes
O32 . Fe31 . N116 . 89.2(2) yes
O33 . Fe31 . N116 . 87.8(2) yes
O70 . Fe31 . N116 . 175.5(3) yes
Fe34 . Fe31 . N138 . 104.0(2) yes
O30 . Fe31 . N138 . 87.1(3) yes
O32 . Fe31 . N138 . 172.8(2) yes
O33 . Fe31 . N138 . 95.5(3) yes
O70 . Fe31 . N138 . 89.9(3) yes
N116 . Fe31 . N138 . 86.3(3) yes
Fe31 . Fe34 . Fe77 . 60.27(4) yes
Fe31 . Fe34 . O33 . 31.45(16) yes
Fe77 . Fe34 . O33 . 31.50(16) yes
Fe31 . Fe34 . O35 . 81.02(12) yes
Fe77 . Fe34 . O35 . 81.10(13) yes
O33 . Fe34 . O35 . 89.2(2) yes
Fe31 . Fe34 . O36 . 141.60(16) yes
Fe77 . Fe34 . O36 . 152.10(18) yes
O33 . Fe34 . O36 . 172.5(2) yes
O35 . Fe34 . O36 . 86.0(2) yes
Fe31 . Fe34 . O75 . 125.01(16) yes
Fe77 . Fe34 . O75 . 64.98(16) yes
O33 . Fe34 . O75 . 94.2(2) yes
O35 . Fe34 . O75 . 95.7(2) yes
O36 . Fe34 . O75 . 92.0(2) yes
Fe31 . Fe34 . N69 . 58.52(19) yes
Fe77 . Fe34 . N69 . 118.79(19) yes
O33 . Fe34 . N69 . 88.7(2) yes
O35 . Fe34 . N69 . 89.5(2) yes
O36 . Fe34 . N69 . 85.5(2) yes
Fe31 . Fe34 . N132 . 100.43(18) yes
Fe77 . Fe34 . N132 . 106.53(19) yes
O33 . Fe34 . N132 . 96.1(2) yes
O35 . Fe34 . N132 . 172.0(2) yes
O36 . Fe34 . N132 . 88.1(3) yes
O75 . Fe34 . N69 . 174.1(3) yes
O75 . Fe34 . N132 . 89.9(3) yes
N69 . Fe34 . N132 . 84.6(3) yes
Fe34 . Fe77 . O33 . 31.41(15) yes
Fe34 . Fe77 . O78 . 82.11(13) yes
O33 . Fe77 . O78 . 90.2(2) yes
Fe34 . Fe77 . O79 . 141.51(17) yes
O33 . Fe77 . O79 . 172.3(2) yes
O78 . Fe77 . O79 . 84.9(2) yes
Fe34 . Fe77 . O115 . 125.4(2) yes
O33 . Fe77 . O115 . 94.6(2) yes
O78 . Fe77 . O115 . 95.1(2) yes
O79 . Fe77 . O115 . 91.7(3) yes
Fe34 . Fe77 . N76 . 58.75(19) yes
O33 . Fe77 . N76 . 88.8(2) yes
O78 . Fe77 . N76 . 90.6(2) yes
O79 . Fe77 . N76 . 85.5(3) yes
O115 . Fe77 . N76 . 173.3(2) yes
Fe34 . Fe77 . N126 . 100.4(2) yes
O33 . Fe77 . N126 . 95.9(3) yes
O78 . Fe77 . N126 . 171.9(2) yes
O79 . Fe77 . N126 . 88.5(3) yes
O115 . Fe77 . N126 . 89.7(2) yes
N76 . Fe77 . N126 . 84.2(2) yes
Fe3 . O2 . Fe1 . 134.8(2) yes
Fe3 . O2 . H20 . 112.6 no
Fe1 . O2 . H20 . 112.6 no
Fe3 . O4 . N5 . 117.5(4) yes
Fe8 . O7 . Fe6 . 115.8(3) yes
Fe8 . O7 . Fe3 . 116.6(3) yes
Fe6 . O7 . Fe3 . 117.8(3) yes
Fe8 . O9 . Fe1 . 133.7(3) yes
Fe8 . O9 . H90 . 113.1 no
Fe1 . O9 . H90 . 113.1 no
Fe8 . O10 . C11 . 126.2(6) yes
Fe31 . O30 . C29 . 133.8(6) yes
Fe31 . O32 . Fe1 . 135.6(2) yes
Fe31 . O32 . H320 . 112.6 no
Fe1 . O32 . H320 . 111.5 no
Fe31 . O33 . Fe77 . 117.6(3) yes
Fe31 . O33 . Fe34 . 117.2(3) yes
Fe77 . O33 . Fe34 . 117.1(3) yes
Fe34 . O35 . Fe1 . 136.1(2) yes
Fe34 . O35 . H350 . 109.6 no
Fe1 . O35 . H350 . 112.0 no
Fe34 . O36 . C37 . 131.6(5) yes
Fe3 . O51 . C50 . 131.8(5) yes
Fe8 . O55 . N54 . 116.7(5) yes
Fe31 . O70 . N69 . 117.0(5) yes
Fe34 . O75 . N76 . 117.8(4) yes
Fe77 . O78 . Fe1 . 134.7(3) yes
Fe77 . O78 . H780 . 114.3 no
Fe1 . O78 . H780 . 109.2 no
Fe77 . O79 . C80 . 133.3(6) yes
Fe6 . O100 . C99 . 132.4(6) yes
Fe77 . O115 . N116 . 116.0(5) yes
Fe6 . O151 . N150 . 116.0(4) yes
Fe6 . O158 . Fe1 . 134.3(2) yes
Fe6 . O158 . H1580 . 112.8 no
Fe1 . O158 . H1580 . 112.8 no
H1910 . O191 . H1911 . 109.0 no
H1920 . O192 . H1921 . 102.8 no
H1930 . O193 . H1931 . 103.8 no
H1940 . O194 . H1941 . 94.1 no
C197 . O195 . H1950 . 109.4 no
H1960 . O196 . H1961 . 102.4 no
Fe6 . N5 . O4 . 117.6(5) yes
Fe6 . N5 . C102 . 126.5(6) yes
O4 . N5 . C102 . 115.7(7) yes
C17 . N18 . C19 . 111.8(9) yes
C17 . N18 . C20 . 110.9(8) yes
C19 . N18 . C20 . 110.8(9) yes
C25 . N26 . C27 . 106.8(11) yes
C25 . N26 . C144 . 116.8(11) yes
C27 . N26 . C144 . 110.2(9) yes
C39 . N40 . C41 . 112.4(8) yes
C39 . N40 . C63 . 110.8(8) yes
C41 . N40 . C63 . 110.9(8) yes
C46 . N47 . C48 . 118.4(9) yes
C46 . N47 . C62 . 107.2(9) yes
C48 . N47 . C62 . 110.7(9) yes
Fe3 . N54 . O55 . 117.6(5) yes
Fe3 . N54 . C53 . 129.3(6) yes
O55 . N54 . C53 . 113.1(7) yes
Fe34 . N69 . O70 . 119.3(5) yes
Fe34 . N69 . C68 . 126.2(5) yes
O70 . N69 . C68 . 113.8(7) yes
Fe77 . N76 . O75 . 117.6(5) yes
Fe77 . N76 . C82 . 127.4(6) yes
O75 . N76 . C82 . 114.3(6) yes
C87 . N88 . C89 . 109.3(8) yes
C87 . N88 . C90 . 114.1(8) yes
C89 . N88 . C90 . 110.8(9) yes
C95 . N96 . C97 . 119.4(9) yes
C95 . N96 . C110 . 107.3(9) yes
C97 . N96 . C110 . 110.4(8) yes
Fe31 . N116 . O115 . 119.7(5) yes
Fe31 . N116 . C117 . 127.6(7) yes
O115 . N116 . C117 . 112.3(8) yes
Fe77 . N126 . C127 . 122.5(6) yes
Fe77 . N126 . C131 . 119.2(7) yes
C127 . N126 . C131 . 118.3(8) yes
Fe34 . N132 . C133 . 120.3(6) yes
Fe34 . N132 . C137 . 124.1(6) yes
C133 . N132 . C137 . 115.5(8) yes
Fe31 . N138 . C139 . 124.0(8) yes
Fe31 . N138 . C143 . 115.8(8) yes
C139 . N138 . C143 . 120.1(10) yes
Fe8 . N150 . O151 . 118.0(5) yes
Fe8 . N150 . C149 . 124.8(6) yes
O151 . N150 . C149 . 116.9(7) yes
Fe8 . N152 . C153 . 118.2(7) yes
Fe8 . N152 . C157 . 122.8(6) yes
C153 . N152 . C157 . 119.0(8) yes
Fe6 . N159 . C160 . 123.1(6) yes
Fe6 . N159 . C164 . 119.7(7) yes
C160 . N159 . C164 . 117.1(9) yes
Fe3 . N165 . C166 . 119.6(6) yes
Fe3 . N165 . C170 . 121.6(7) yes
C166 . N165 . C170 . 118.7(9) yes
O10 . C11 . C12 . 125.1(8) yes
O10 . C11 . C16 . 116.4(8) yes
C12 . C11 . C16 . 118.4(8) yes
C11 . C12 . C13 . 118.6(9) yes
C11 . C12 . C149 . 123.8(8) yes
C13 . C12 . C149 . 117.5(9) yes
C12 . C13 . C14 . 122.0(10) yes
C12 . C13 . H131 . 119.0 no
C14 . C13 . H131 . 119.0 no
C13 . C14 . C15 . 118.5(9) yes
C13 . C14 . C145 . 120.2(11) yes
C15 . C14 . C145 . 121.3(10) yes
C14 . C15 . C16 . 123.2(10) yes
C14 . C15 . H151 . 118.4 no
C16 . C15 . H151 . 118.4 no
C11 . C16 . C15 . 119.1(9) yes
C11 . C16 . C17 . 118.3(8) yes
C15 . C16 . C17 . 122.7(9) yes
N18 . C17 . C16 . 109.5(8) yes
N18 . C17 . H171 . 109.4 no
C16 . C17 . H171 . 109.5 no
N18 . C17 . H172 . 109.5 no
C16 . C17 . H172 . 109.5 no
H171 . C17 . H172 . 109.5 no
N18 . C19 . H191 . 109.4 no
N18 . C19 . H192 . 109.5 no
H191 . C19 . H192 . 109.5 no
N18 . C19 . H193 . 109.5 no
H191 . C19 . H193 . 109.5 no
H192 . C19 . H193 . 109.5 no
N18 . C20 . C21 . 113.2(10) yes
N18 . C20 . H201 . 108.6 no
C21 . C20 . H201 . 108.5 no
N18 . C20 . H202 . 108.5 no
C21 . C20 . H202 . 108.5 no
H201 . C20 . H202 . 109.5 no
C20 . C21 . C22 . 111.7(10) yes
C20 . C21 . H211 . 108.9 no
C22 . C21 . H211 . 108.9 no
C20 . C21 . H212 . 108.9 no
C22 . C21 . H212 . 109.0 no
H211 . C21 . H212 . 109.5 no
C21 . C22 . C23 . 115.1(12) yes
C21 . C22 . H221 . 108.0 no
C23 . C22 . H221 . 108.1 no
C21 . C22 . H222 . 108.1 no
C23 . C22 . H222 . 108.1 no
H221 . C22 . H222 . 109.5 no
C22 . C23 . C24 . 117.3(12) yes
C22 . C23 . H231 . 107.5 no
C24 . C23 . H231 . 107.4 no
C22 . C23 . H232 . 107.5 no
C24 . C23 . H232 . 107.5 no
H231 . C23 . H232 . 109.5 no
C23 . C24 . C25 . 111.6(11) yes
C23 . C24 . H241 . 108.9 no
C25 . C24 . H241 . 108.9 no
C23 . C24 . H242 . 109.0 no
C25 . C24 . H242 . 109.0 no
H241 . C24 . H242 . 109.5 no
C24 . C25 . N26 . 112.4(12) yes
C24 . C25 . H251 . 108.7 no
N26 . C25 . H251 . 108.8 no
C24 . C25 . H252 . 108.7 no
N26 . C25 . H252 . 108.8 no
H251 . C25 . H252 . 109.5 no
N26 . C27 . C28 . 110.4(11) yes
N26 . C27 . H271 . 109.3 no
C28 . C27 . H271 . 109.2 no
N26 . C27 . H272 . 109.2 no
C28 . C27 . H272 . 109.2 no
H271 . C27 . H272 . 109.5 no
C27 . C28 . C29 . 116.5(9) yes
C27 . C28 . C121 . 124.5(10) yes
C29 . C28 . C121 . 118.9(12) yes
C28 . C29 . O30 . 116.6(10) yes
C28 . C29 . C118 . 120.4(9) yes
O30 . C29 . C118 . 122.9(8) yes
O36 . C37 . C38 . 117.4(7) yes
O36 . C37 . C67 . 124.2(7) yes
C38 . C37 . C67 . 118.4(8) yes
C37 . C38 . C39 . 116.6(8) yes
C37 . C38 . C64 . 120.1(8) yes
C39 . C38 . C64 . 123.0(8) yes
N40 . C39 . C38 . 111.2(7) yes
N40 . C39 . H391 . 109.1 no
C38 . C39 . H391 . 109.1 no
N40 . C39 . H392 . 109.0 no
C38 . C39 . H392 . 109.0 no
H391 . C39 . H392 . 109.5 no
N40 . C41 . C42 . 110.7(8) yes
N40 . C41 . H411 . 109.1 no
C42 . C41 . H411 . 109.2 no
N40 . C41 . H412 . 109.2 no
C42 . C41 . H412 . 109.2 no
H411 . C41 . H412 . 109.5 no
C41 . C42 . C43 . 109.5(9) yes
C41 . C42 . H421 . 109.5 no
C43 . C42 . H421 . 109.5 no
C41 . C42 . H422 . 109.5 no
C43 . C42 . H422 . 109.4 no
H421 . C42 . H422 . 109.5 no
C42 . C43 . C44 . 111.1(9) yes
C42 . C43 . H431 . 109.0 no
C44 . C43 . H431 . 109.0 no
C42 . C43 . H432 . 109.1 no
C44 . C43 . H432 . 109.1 no
H431 . C43 . H432 . 109.5 no
C43 . C44 . C45 . 112.0(9) yes
C43 . C44 . H441 . 108.9 no
C45 . C44 . H441 . 108.8 no
C43 . C44 . H442 . 108.8 no
C45 . C44 . H442 . 108.9 no
H441 . C44 . H442 . 109.5 no
C44 . C45 . C46 . 115.4(10) yes
C44 . C45 . H451 . 108.1 no
C46 . C45 . H451 . 108.1 no
C44 . C45 . H452 . 107.9 no
C46 . C45 . H452 . 107.9 no
H451 . C45 . H452 . 109.5 no
C45 . C46 . N47 . 115.1(9) yes
C45 . C46 . H461 . 108.1 no
N47 . C46 . H461 . 108.1 no
C45 . C46 . H462 . 107.9 no
N47 . C46 . H462 . 108.0 no
H461 . C46 . H462 . 109.5 no
N47 . C48 . C49 . 114.3(9) yes
N47 . C48 . H481 . 108.2 no
C49 . C48 . H481 . 108.3 no
N47 . C48 . H482 . 108.3 no
C49 . C48 . H482 . 108.3 no
H481 . C48 . H482 . 109.5 no
C48 . C49 . C50 . 121.2(10) yes
C48 . C49 . C58 . 118.7(10) yes
C50 . C49 . C58 . 120.0(11) yes
C49 . C50 . O51 . 117.4(9) yes
C49 . C50 . C52 . 119.9(9) yes
O51 . C50 . C52 . 122.6(8) yes
C50 . C52 . C53 . 124.6(8) yes
C50 . C52 . C56 . 118.8(10) yes
C53 . C52 . C56 . 116.6(10) yes
C52 . C53 . N54 . 121.7(9) yes
C52 . C53 . H531 . 119.2 no
N54 . C53 . H531 . 119.1 no
C52 . C56 . C57 . 121.9(12) yes
C52 . C56 . H561 . 119.1 no
C57 . C56 . H561 . 119.1 no
C56 . C57 . C58 . 120.0(11) yes
C56 . C57 . C59 . 120.8(13) yes
C58 . C57 . C59 . 118.4(12) yes
C57 . C58 . C49 . 119.3(11) yes
C57 . C58 . H581 . 120.3 no
C49 . C58 . H581 . 120.3 no
C57 . C59 . C60 . 104.5(12) yes
C57 . C59 . C61 . 113.3(13) yes
C60 . C59 . C61 . 106.3(16) yes
C57 . C59 . C198 . 111.6(12) yes
C60 . C59 . C198 . 111.9(13) yes
C61 . C59 . C198 . 109.2(13) yes
C59 . C60 . H601 . 109.5 no
C59 . C60 . H602 . 109.5 no
H601 . C60 . H602 . 109.5 no
C59 . C60 . H603 . 109.4 no
H601 . C60 . H603 . 109.5 no
H602 . C60 . H603 . 109.5 no
C59 . C61 . H611 . 109.5 no
C59 . C61 . H612 . 109.4 no
H611 . C61 . H612 . 109.5 no
C59 . C61 . H613 . 109.5 no
H611 . C61 . H613 . 109.5 no
H612 . C61 . H613 . 109.5 no
N47 . C62 . H621 . 109.4 no
N47 . C62 . H622 . 109.5 no
H621 . C62 . H622 . 109.5 no
N47 . C62 . H623 . 109.5 no
H621 . C62 . H623 . 109.5 no
H622 . C62 . H623 . 109.5 no
N40 . C63 . H631 . 109.4 no
N40 . C63 . H632 . 109.5 no
H631 . C63 . H632 . 109.5 no
N40 . C63 . H633 . 109.5 no
H631 . C63 . H633 . 109.5 no
H632 . C63 . H633 . 109.5 no
C38 . C64 . C65 . 122.3(8) yes
C38 . C64 . H641 . 118.8 no
C65 . C64 . H641 . 118.8 no
C64 . C65 . C66 . 116.9(9) yes
C64 . C65 . C71 . 119.0(9) yes
C66 . C65 . C71 . 124.1(10) yes
C65 . C66 . C67 . 122.6(9) yes
C65 . C66 . H661 . 118.7 no
C67 . C66 . H661 . 118.7 no
C66 . C67 . C37 . 119.7(8) yes
C66 . C67 . C68 . 116.7(8) yes
C37 . C67 . C68 . 123.1(8) yes
C67 . C68 . N69 . 123.6(8) yes
C67 . C68 . H681 . 118.2 no
N69 . C68 . H681 . 118.2 no
C65 . C71 . C72 . 112.2(10) yes
C65 . C71 . C73 . 109.4(10) yes
C72 . C71 . C73 . 109.2(12) yes
C65 . C71 . C74 . 109.8(11) yes
C72 . C71 . C74 . 109.3(12) yes
C73 . C71 . C74 . 106.7(13) yes
C71 . C72 . H721 . 109.4 no
C71 . C72 . H722 . 109.5 no
H721 . C72 . H722 . 109.5 no
C71 . C72 . H723 . 109.5 no
H721 . C72 . H723 . 109.5 no
H722 . C72 . H723 . 109.5 no
C71 . C73 . H731 . 109.5 no
C71 . C73 . H732 . 109.4 no
H731 . C73 . H732 . 109.5 no
C71 . C73 . H733 . 109.5 no
H731 . C73 . H733 . 109.5 no
H732 . C73 . H733 . 109.5 no
C71 . C74 . H741 . 109.5 no
C71 . C74 . H742 . 109.4 no
H741 . C74 . H742 . 109.5 no
C71 . C74 . H743 . 109.5 no
H741 . C74 . H743 . 109.5 no
H742 . C74 . H743 . 109.5 no
O79 . C80 . C81 . 124.1(8) yes
O79 . C80 . C86 . 117.0(8) yes
C81 . C80 . C86 . 118.8(8) yes
C80 . C81 . C82 . 124.0(8) yes
C80 . C81 . C83 . 119.8(9) yes
C82 . C81 . C83 . 116.3(8) yes
C81 . C82 . N76 . 122.7(8) yes
C81 . C82 . H821 . 118.6 no
N76 . C82 . H821 . 118.6 no
C81 . C83 . C84 . 121.4(9) yes
C81 . C83 . H831 . 119.3 no
C84 . C83 . H831 . 119.3 no
C83 . C84 . C85 . 119.0(9) yes
C83 . C84 . C111 . 120.5(10) yes
C85 . C84 . C111 . 120.5(10) yes
C84 . C85 . C86 . 122.4(10) yes
C84 . C85 . H851 . 118.8 no
C86 . C85 . H851 . 118.8 no
C80 . C86 . C85 . 118.6(9) yes
C80 . C86 . C87 . 117.7(8) yes
C85 . C86 . C87 . 123.7(9) yes
N88 . C87 . C86 . 110.3(7) yes
N88 . C87 . H871 . 109.3 no
C86 . C87 . H871 . 109.3 no
N88 . C87 . H872 . 109.2 no
C86 . C87 . H872 . 109.3 no
H871 . C87 . H872 . 109.5 no
N88 . C89 . H891 . 109.4 no
N88 . C89 . H892 . 109.5 no
H891 . C89 . H892 . 109.5 no
N88 . C89 . H893 . 109.5 no
H891 . C89 . H893 . 109.5 no
H892 . C89 . H893 . 109.5 no
N88 . C90 . C91 . 111.3(8) yes
N88 . C90 . H901 . 109.0 no
C91 . C90 . H901 . 109.0 no
N88 . C90 . H902 . 109.0 no
C91 . C90 . H902 . 109.0 no
H901 . C90 . H902 . 109.5 no
C90 . C91 . C92 . 112.4(9) yes
C90 . C91 . H911 . 108.7 no
C92 . C91 . H911 . 108.8 no
C90 . C91 . H912 . 108.7 no
C92 . C91 . H912 . 108.7 no
H911 . C91 . H912 . 109.5 no
C91 . C92 . C93 . 114.5(9) yes
C91 . C92 . H921 . 122.8 no
C93 . C92 . H921 . 122.7 no
C92 . C93 . C94 . 113.3(9) yes
C92 . C93 . H931 . 123.3 no
C94 . C93 . H931 . 123.4 no
C93 . C94 . C95 . 115.2(9) yes
C93 . C94 . H941 . 108.0 no
C95 . C94 . H941 . 108.0 no
C93 . C94 . H942 . 108.0 no
C95 . C94 . H942 . 108.1 no
H941 . C94 . H942 . 109.5 no
N96 . C95 . C94 . 113.1(10) yes
N96 . C95 . H951 . 108.6 no
C94 . C95 . H951 . 108.5 no
N96 . C95 . H952 . 108.5 no
C94 . C95 . H952 . 108.6 no
H951 . C95 . H952 . 109.5 no
N96 . C97 . C98 . 114.8(8) yes
N96 . C97 . H971 . 108.1 no
C98 . C97 . H971 . 108.1 no
N96 . C97 . H972 . 108.1 no
C98 . C97 . H972 . 108.1 no
H971 . C97 . H972 . 109.5 no
C97 . C98 . C99 . 118.8(9) yes
C97 . C98 . C105 . 120.6(9) yes
C99 . C98 . C105 . 120.6(11) yes
C98 . C99 . O100 . 117.4(9) yes
C98 . C99 . C101 . 120.0(9) yes
O100 . C99 . C101 . 122.5(8) yes
C99 . C101 . C102 . 124.5(9) yes
C99 . C101 . C103 . 118.2(9) yes
C102 . C101 . C103 . 117.2(9) yes
C101 . C102 . N5 . 125.8(9) yes
C101 . C102 . H1021 . 117.1 no
N5 . C102 . H1021 . 117.1 no
C101 . C103 . C104 . 123.1(11) yes
C101 . C103 . H1031 . 118.4 no
C104 . C103 . H1031 . 118.4 no
C103 . C104 . C105 . 117.4(10) yes
C103 . C104 . C106 . 119.3(11) yes
C105 . C104 . C106 . 123.1(10) yes
C104 . C105 . C98 . 120.7(10) yes
C104 . C105 . H1051 . 119.7 no
C98 . C105 . H1051 . 119.7 no
C104 . C106 . C107 . 108.9(12) yes
C104 . C106 . C108 . 108.1(10) yes
C107 . C106 . C108 . 111.6(12) yes
C104 . C106 . C109 . 106.6(11) yes
C107 . C106 . C109 . 106.2(13) yes
C108 . C106 . C109 . 115.2(15) yes
C106 . C107 . H1071 . 109.5 no
C106 . C107 . H1072 . 109.4 no
H1071 . C107 . H1072 . 109.5 no
C106 . C107 . H1073 . 109.5 no
H1071 . C107 . H1073 . 109.5 no
H1072 . C107 . H1073 . 109.5 no
C106 . C108 . H1081 . 109.5 no
C106 . C108 . H1082 . 109.4 no
H1081 . C108 . H1082 . 109.5 no
C106 . C108 . H1083 . 109.5 no
H1081 . C108 . H1083 . 109.5 no
H1082 . C108 . H1083 . 109.5 no
C106 . C109 . H1091 . 109.5 no
C106 . C109 . H1092 . 109.4 no
H1091 . C109 . H1092 . 109.5 no
C106 . C109 . H1093 . 109.5 no
H1091 . C109 . H1093 . 109.5 no
H1092 . C109 . H1093 . 109.5 no
N96 . C110 . H1101 . 109.5 no
N96 . C110 . H1102 . 109.5 no
H1101 . C110 . H1102 . 109.5 no
N96 . C110 . H1103 . 109.4 no
H1101 . C110 . H1103 . 109.5 no
H1102 . C110 . H1103 . 109.5 no
C84 . C111 . C112 . 112.9(10) yes
C84 . C111 . C113 . 108.4(12) yes
C112 . C111 . C113 . 110.4(14) yes
C84 . C111 . C114 . 108.0(11) yes
C112 . C111 . C114 . 111.6(15) yes
C113 . C111 . C114 . 105.3(14) yes
C111 . C112 . H1121 . 109.5 no
C111 . C112 . H1122 . 109.6 no
H1121 . C112 . H1122 . 109.5 no
C111 . C112 . H1123 . 109.3 no
H1121 . C112 . H1123 . 109.5 no
H1122 . C112 . H1123 . 109.5 no
C111 . C113 . H1131 . 109.5 no
C111 . C113 . H1132 . 109.4 no
H1131 . C113 . H1132 . 109.5 no
C111 . C113 . H1133 . 109.5 no
H1131 . C113 . H1133 . 109.5 no
H1132 . C113 . H1133 . 109.5 no
C111 . C114 . H1141 . 109.5 no
C111 . C114 . H1142 . 109.4 no
H1141 . C114 . H1142 . 109.5 no
C111 . C114 . H1143 . 109.5 no
H1141 . C114 . H1143 . 109.5 no
H1142 . C114 . H1143 . 109.5 no
N116 . C117 . C118 . 123.4(9) yes
N116 . C117 . H1171 . 118.3 no
C118 . C117 . H1171 . 118.3 no
C117 . C118 . C29 . 124.0(8) yes
C117 . C118 . C119 . 118.8(10) yes
C29 . C118 . C119 . 117.3(10) yes
C118 . C119 . C120 . 125.4(12) yes
C118 . C119 . H1191 . 117.3 no
C120 . C119 . H1191 . 117.3 no
C119 . C120 . C121 . 114.4(10) yes
C119 . C120 . C122 . 125.1(13) yes
C121 . C120 . C122 . 120.4(12) yes
C120 . C121 . C28 . 123.7(11) yes
C120 . C121 . H1211 . 118.2 no
C28 . C121 . H1211 . 118.2 no
C120 . C122 . C123 . 109.9(11) yes
C120 . C122 . C124 . 109.8(13) yes
C123 . C122 . C124 . 102.2(12) yes
C120 . C122 . C125 . 109.5(11) yes
C123 . C122 . C125 . 108.1(17) yes
C124 . C122 . C125 . 117.0(15) yes
C122 . C123 . H1231 . 109.4 no
C122 . C123 . H1232 . 109.4 no
H1231 . C123 . H1232 . 109.5 no
C122 . C123 . H1233 . 109.5 no
H1231 . C123 . H1233 . 109.5 no
H1232 . C123 . H1233 . 109.5 no
C122 . C124 . H1241 . 109.5 no
C122 . C124 . H1242 . 109.5 no
H1241 . C124 . H1242 . 109.5 no
C122 . C124 . H1243 . 109.5 no
H1241 . C124 . H1243 . 109.5 no
H1242 . C124 . H1243 . 109.5 no
C122 . C125 . H1251 . 109.5 no
C122 . C125 . H1252 . 109.5 no
H1251 . C125 . H1252 . 109.5 no
C122 . C125 . H1253 . 109.4 no
H1251 . C125 . H1253 . 109.5 no
H1252 . C125 . H1253 . 109.5 no
N126 . C127 . C128 . 123.1(10) yes
N126 . C127 . H1271 . 118.5 no
C128 . C127 . H1271 . 118.4 no
C127 . C128 . C129 . 120.2(11) yes
C127 . C128 . H1281 . 119.9 no
C129 . C128 . H1281 . 119.9 no
C128 . C129 . C130 . 119.3(10) yes
C128 . C129 . H1291 . 120.3 no
C130 . C129 . H1291 . 120.4 no
C129 . C130 . C131 . 118.4(10) yes
C129 . C130 . H1301 . 120.8 no
C131 . C130 . H1301 . 120.8 no
C130 . C131 . N126 . 120.6(10) yes
C130 . C131 . H1311 . 119.7 no
N126 . C131 . H1311 . 119.7 no
N132 . C133 . C134 . 123.5(10) yes
N132 . C133 . H1331 . 118.2 no
C134 . C133 . H1331 . 118.3 no
C133 . C134 . C135 . 120.6(10) yes
C133 . C134 . H1341 . 119.7 no
C135 . C134 . H1341 . 119.7 no
C134 . C135 . C136 . 117.8(10) yes
C134 . C135 . H1351 . 121.1 no
C136 . C135 . H1351 . 121.1 no
C135 . C136 . C137 . 118.1(10) yes
C135 . C136 . H1361 . 120.9 no
C137 . C136 . H1361 . 121.0 no
C136 . C137 . N132 . 124.3(9) yes
C136 . C137 . H1371 . 117.8 no
N132 . C137 . H1371 . 117.8 no
N138 . C139 . C140 . 120.5(12) yes
N138 . C139 . H1391 . 119.7 no
C140 . C139 . H1391 . 119.8 no
C139 . C140 . C141 . 120.6(12) yes
C139 . C140 . H1401 . 119.7 no
C141 . C140 . H1401 . 119.7 no
C140 . C141 . C142 . 118.1(13) yes
C140 . C141 . H1411 . 121.0 no
C142 . C141 . H1411 . 121.0 no
C141 . C142 . C143 . 117.5(14) yes
C141 . C142 . H1421 . 121.2 no
C143 . C142 . H1421 . 121.3 no
N138 . C143 . C142 . 123.0(13) yes
N138 . C143 . H1431 . 118.5 no
C142 . C143 . H1431 . 118.5 no
N26 . C144 . H1441 . 119.9 no
N26 . C144 . H1442 . 120.1 no
H1441 . C144 . H1442 . 120.0 no
C14 . C145 . C146 . 112.8(10) yes
C14 . C145 . C147 . 109.4(11) yes
C146 . C145 . C147 . 118.3(15) yes
C14 . C145 . C148 . 108.5(13) yes
C146 . C145 . C148 . 103.1(15) yes
C147 . C145 . C148 . 103.8(12) yes
C145 . C146 . H1461 . 109.5 no
C145 . C146 . H1462 . 109.5 no
H1461 . C146 . H1462 . 109.5 no
C145 . C146 . H1463 . 109.4 no
H1461 . C146 . H1463 . 109.5 no
H1462 . C146 . H1463 . 109.5 no
C145 . C147 . H1471 . 109.5 no
C145 . C147 . H1472 . 109.4 no
H1471 . C147 . H1472 . 109.5 no
C145 . C147 . H1473 . 109.4 no
H1471 . C147 . H1473 . 109.5 no
H1472 . C147 . H1473 . 109.5 no
C145 . C148 . H1481 . 109.6 no
C145 . C148 . H1482 . 109.4 no
H1481 . C148 . H1482 . 109.5 no
C145 . C148 . H1483 . 109.4 no
H1481 . C148 . H1483 . 109.5 no
H1482 . C148 . H1483 . 109.5 no
C12 . C149 . N150 . 124.4(8) yes
C12 . C149 . H1491 . 117.8 no
N150 . C149 . H1491 . 117.8 no
N152 . C153 . C154 . 123.7(11) yes
N152 . C153 . H1531 . 118.1 no
C154 . C153 . H1531 . 118.2 no
C153 . C154 . C155 . 118.7(12) yes
C153 . C154 . H1541 . 120.7 no
C155 . C154 . H1541 . 120.6 no
C154 . C155 . C156 . 119.8(10) yes
C154 . C155 . H1551 . 120.2 no
C156 . C155 . H1551 . 120.1 no
C155 . C156 . C157 . 116.7(11) yes
C155 . C156 . H1561 . 121.6 no
C157 . C156 . H1561 . 121.6 no
C156 . C157 . N152 . 122.1(10) yes
C156 . C157 . H1571 . 118.9 no
N152 . C157 . H1571 . 118.9 no
N159 . C160 . C161 . 120.2(10) yes
N159 . C160 . H1601 . 120.0 no
C161 . C160 . H1601 . 119.8 no
C160 . C161 . C162 . 121.4(12) yes
C160 . C161 . H1611 . 119.4 no
C162 . C161 . H1611 . 119.2 no
C161 . C162 . C163 . 118.2(11) yes
C161 . C162 . H1621 . 120.9 no
C163 . C162 . H1621 . 120.9 no
C162 . C163 . C164 . 119.5(12) yes
C162 . C163 . H1631 . 120.2 no
C164 . C163 . H1631 . 120.2 no
C163 . C164 . N159 . 123.6(11) yes
C163 . C164 . H1641 . 118.2 no
N159 . C164 . H1641 . 118.2 no
N165 . C166 . C167 . 123.8(10) yes
N165 . C166 . H1661 . 118.1 no
C167 . C166 . H1661 . 118.1 no
C166 . C167 . C168 . 116.8(12) yes
C166 . C167 . H1671 . 121.6 no
C168 . C167 . H1671 . 121.7 no
C167 . C168 . C169 . 119.6(11) yes
C167 . C168 . H1681 . 120.2 no
C169 . C168 . H1681 . 120.3 no
C168 . C169 . C170 . 121.3(11) yes
C168 . C169 . H1691 . 119.3 no
C170 . C169 . H1691 . 119.4 no
C169 . C170 . N165 . 119.5(11) yes
C169 . C170 . H1701 . 120.3 no
N165 . C170 . H1701 . 120.2 no
O195 . C197 . H1971 . 109.4 no
O195 . C197 . H1972 . 109.6 no
H1971 . C197 . H1972 . 109.5 no
O195 . C197 . H1973 . 109.5 no
H1971 . C197 . H1973 . 109.5 no
H1972 . C197 . H1973 . 109.5 no
C59 . C198 . H1981 . 109.5 no
C59 . C198 . H1982 . 109.4 no
H1981 . C198 . H1982 . 109.5 no
C59 . C198 . H1983 . 109.5 no
H1981 . C198 . H1983 . 109.5 no
H1982 . C198 . H1983 . 109.5 no
F171 . B172 . F173 . 109.5(19) yes
F171 . B172 . F174 . 110.6(19) yes
F173 . B172 . F174 . 108.8(20) yes
F171 . B172 . F175 . 106.4(19) yes
F173 . B172 . F175 . 112.8(19) yes
F174 . B172 . F175 . 108.7(19) yes
F176 . B177 . F178 . 111(2) yes
F176 . B177 . F179 . 115(2) yes
F178 . B177 . F179 . 109(2) yes
F176 . B177 . F180 . 112(2) yes
F178 . B177 . F180 . 101.9(20) yes
F179 . B177 . F180 . 108(2) yes
F181 . B182 . F183 . 108.6(8) yes
F181 . B182 . F184 . 109.4(8) yes
F183 . B182 . F184 . 110.3(8) yes
F181 . B182 . F185 . 109.9(8) yes
F183 . B182 . F185 . 109.9(8) yes
F184 . B182 . F185 . 108.8(8) yes
F186 . B187 . F188 . 106(3) yes
F186 . B187 . F189 . 95(3) yes
F188 . B187 . F189 . 124(4) yes
F186 . B187 . F190 . 107(3) yes
F188 . B187 . F190 . 116(4) yes
F189 . B187 . F190 . 106(4) yes

loop_
_geom_bond_atom_site_label_1
_geom_bond_site_symmetry_1
_geom_bond_atom_site_label_2
_geom_bond_site_symmetry_2
_geom_bond_distance
_geom_bond_publ_flag
Fe1 . O2 . 1.935(4) yes
Fe1 . O9 . 1.923(5) yes
Fe1 . O32 . 1.912(4) yes
Fe1 . O35 . 1.907(4) yes
Fe1 . O78 . 1.918(5) yes
Fe1 . O158 . 1.932(4) yes
Fe3 . Fe6 . 3.2706(16) yes
Fe3 . Fe8 . 3.2699(17) yes
Fe3 . O2 . 2.016(5) yes
Fe3 . O4 . 1.946(6) yes
Fe3 . O7 . 1.894(5) yes
Fe3 . O51 . 1.935(5) yes
Fe3 . N54 . 2.110(7) yes
Fe3 . N165 . 2.191(7) yes
Fe6 . Fe8 . 3.2818(17) yes
Fe6 . O7 . 1.926(5) yes
Fe6 . O100 . 1.942(6) yes
Fe6 . O151 . 1.960(6) yes
Fe6 . O158 . 2.030(4) yes
Fe6 . N5 . 2.125(7) yes
Fe6 . N159 . 2.204(8) yes
Fe8 . O7 . 1.949(6) yes
Fe8 . O9 . 2.005(5) yes
Fe8 . O10 . 1.951(6) yes
Fe8 . O55 . 1.942(6) yes
Fe8 . N150 . 2.128(6) yes
Fe8 . N152 . 2.189(7) yes
Fe31 . Fe34 . 3.2843(15) yes
Fe31 . O30 . 1.932(6) yes
Fe31 . O32 . 2.043(5) yes
Fe31 . O33 . 1.927(5) yes
Fe31 . O70 . 1.934(6) yes
Fe31 . N116 . 2.139(8) yes
Fe31 . N138 . 2.182(8) yes
Fe34 . Fe77 . 3.2812(17) yes
Fe34 . O33 . 1.921(5) yes
Fe34 . O35 . 2.063(5) yes
Fe34 . O36 . 1.930(5) yes
Fe34 . O75 . 1.930(5) yes
Fe34 . N69 . 2.117(7) yes
Fe34 . N132 . 2.210(7) yes
Fe77 . O33 . 1.926(6) yes
Fe77 . O78 . 2.060(5) yes
Fe77 . O79 . 1.923(6) yes
Fe77 . O115 . 1.951(5) yes
Fe77 . N76 . 2.134(7) yes
Fe77 . N126 . 2.197(7) yes
O2 . H20 . 0.850 no
O4 . N5 . 1.377(9) yes
O9 . H90 . 0.850 no
O10 . C11 . 1.315(10) yes
O30 . C29 . 1.343(11) yes
O32 . H320 . 0.850 no
O35 . H350 . 0.850 no
O36 . C37 . 1.323(10) yes
O51 . C50 . 1.328(10) yes
O55 . N54 . 1.387(9) yes
O70 . N69 . 1.365(8) yes
O75 . N76 . 1.368(8) yes
O78 . H780 . 0.850 no
O79 . C80 . 1.311(10) yes
O100 . C99 . 1.351(11) yes
O115 . N116 . 1.375(9) yes
O151 . N150 . 1.356(8) yes
O158 . H1580 . 0.850 no
O191 . H1910 . 0.850 no
O191 . H1911 . 0.850 no
O192 . H1920 . 0.850 no
O192 . H1921 . 0.870 no
O193 . H1930 . 0.850 no
O193 . H1931 . 0.850 no
O194 . H1940 . 0.850 no
O194 . H1941 . 0.850 no
O195 . C197 . 1.581(17) yes
O195 . H1950 . 0.850 no
O196 . H1960 . 0.850 no
O196 . H1961 . 0.850 no
N5 . C102 . 1.278(11) yes
N18 . C17 . 1.490(12) yes
N18 . C19 . 1.476(13) yes
N18 . C20 . 1.489(14) yes
N26 . C25 . 1.487(18) yes
N26 . C27 . 1.502(16) yes
N26 . C144 . 1.438(16) yes
N40 . C39 . 1.510(13) yes
N40 . C41 . 1.509(13) yes
N40 . C63 . 1.505(12) yes
N47 . C46 . 1.454(13) yes
N47 . C48 . 1.514(13) yes
N47 . C62 . 1.522(14) yes
N54 . C53 . 1.289(11) yes
N69 . C68 . 1.303(11) yes
N76 . C82 . 1.284(10) yes
N88 . C87 . 1.523(13) yes
N88 . C89 . 1.476(14) yes
N88 . C90 . 1.469(13) yes
N96 . C95 . 1.483(14) yes
N96 . C97 . 1.519(15) yes
N96 . C110 . 1.549(14) yes
N116 . C117 . 1.304(11) yes
N126 . C127 . 1.332(12) yes
N126 . C131 . 1.298(11) yes
N132 . C133 . 1.332(11) yes
N132 . C137 . 1.322(11) yes
N138 . C139 . 1.315(13) yes
N138 . C143 . 1.381(15) yes
N150 . C149 . 1.309(10) yes
N152 . C153 . 1.337(12) yes
N152 . C157 . 1.303(12) yes
N159 . C160 . 1.370(13) yes
N159 . C164 . 1.327(12) yes
N165 . C166 . 1.307(13) yes
N165 . C170 . 1.356(12) yes
C11 . C12 . 1.394(12) yes
C11 . C16 . 1.446(12) yes
C12 . C13 . 1.428(12) yes
C12 . C149 . 1.411(13) yes
C13 . C14 . 1.371(15) yes
C13 . H131 . 0.990 no
C14 . C15 . 1.355(16) yes
C14 . C145 . 1.548(15) yes
C15 . C16 . 1.376(13) yes
C15 . H151 . 0.990 no
C16 . C17 . 1.487(14) yes
C17 . H171 . 0.990 no
C17 . H172 . 0.990 no
C19 . H191 . 0.990 no
C19 . H192 . 0.990 no
C19 . H193 . 0.990 no
C20 . C21 . 1.542(16) yes
C20 . H201 . 0.990 no
C20 . H202 . 0.990 no
C21 . C22 . 1.482(17) yes
C21 . H211 . 0.990 no
C21 . H212 . 0.990 no
C22 . C23 . 1.524(16) yes
C22 . H221 . 0.990 no
C22 . H222 . 0.990 no
C23 . C24 . 1.499(18) yes
C23 . H231 . 0.990 no
C23 . H232 . 0.990 no
C24 . C25 . 1.502(17) yes
C24 . H241 . 0.990 no
C24 . H242 . 0.990 no
C25 . H251 . 0.990 no
C25 . H252 . 0.990 no
C27 . C28 . 1.471(17) yes
C27 . H271 . 0.990 no
C27 . H272 . 0.990 no
C28 . C29 . 1.415(14) yes
C28 . C121 . 1.375(15) yes
C29 . C118 . 1.391(15) yes
C37 . C38 . 1.416(11) yes
C37 . C67 . 1.378(11) yes
C38 . C39 . 1.495(13) yes
C38 . C64 . 1.373(12) yes
C39 . H391 . 0.990 no
C39 . H392 . 0.990 no
C41 . C42 . 1.482(15) yes
C41 . H411 . 0.990 no
C41 . H412 . 0.990 no
C42 . C43 . 1.553(14) yes
C42 . H421 . 0.990 no
C42 . H422 . 0.990 no
C43 . C44 . 1.474(14) yes
C43 . H431 . 0.990 no
C43 . H432 . 0.990 no
C44 . C45 . 1.577(15) yes
C44 . H441 . 0.990 no
C44 . H442 . 0.990 no
C45 . C46 . 1.475(16) yes
C45 . H451 . 0.990 no
C45 . H452 . 0.990 no
C46 . H461 . 0.990 no
C46 . H462 . 0.992 no
C48 . C49 . 1.442(16) yes
C48 . H481 . 0.990 no
C48 . H482 . 0.990 no
C49 . C50 . 1.388(13) yes
C49 . C58 . 1.406(16) yes
C50 . C52 . 1.408(14) yes
C52 . C53 . 1.457(14) yes
C52 . C56 . 1.415(14) yes
C53 . H531 . 0.990 no
C56 . C57 . 1.333(17) yes
C56 . H561 . 0.990 no
C57 . C58 . 1.43(2) yes
C57 . C59 . 1.564(16) yes
C58 . H581 . 0.990 no
C59 . C60 . 1.53(2) yes
C59 . C61 . 1.45(2) yes
C59 . C198 . 1.557(16) yes
C60 . H601 . 0.990 no
C60 . H602 . 0.990 no
C60 . H603 . 0.990 no
C61 . H611 . 0.990 no
C61 . H612 . 0.990 no
C61 . H613 . 0.990 no
C62 . H621 . 0.990 no
C62 . H622 . 0.990 no
C62 . H623 . 0.990 no
C63 . H631 . 0.990 no
C63 . H632 . 0.990 no
C63 . H633 . 0.990 no
C64 . C65 . 1.400(13) yes
C64 . H641 . 0.990 no
C65 . C66 . 1.366(13) yes
C65 . C71 . 1.518(14) yes
C66 . C67 . 1.413(12) yes
C66 . H661 . 0.990 no
C67 . C68 . 1.463(11) yes
C68 . H681 . 0.990 no
C71 . C72 . 1.465(17) yes
C71 . C73 . 1.528(18) yes
C71 . C74 . 1.505(18) yes
C72 . H721 . 0.990 no
C72 . H722 . 0.990 no
C72 . H723 . 0.990 no
C73 . H731 . 0.990 no
C73 . H732 . 0.990 no
C73 . H733 . 0.990 no
C74 . H741 . 0.990 no
C74 . H742 . 0.990 no
C74 . H743 . 0.990 no
C80 . C81 . 1.381(12) yes
C80 . C86 . 1.426(13) yes
C81 . C82 . 1.464(12) yes
C81 . C83 . 1.423(12) yes
C82 . H821 . 0.990 no
C83 . C84 . 1.368(14) yes
C83 . H831 . 0.990 no
C84 . C85 . 1.358(14) yes
C84 . C111 . 1.560(14) yes
C85 . C86 . 1.409(13) yes
C85 . H851 . 0.990 no
C86 . C87 . 1.497(13) yes
C87 . H871 . 0.990 no
C87 . H872 . 0.990 no
C89 . H891 . 0.990 no
C89 . H892 . 0.990 no
C89 . H893 . 0.990 no
C90 . C91 . 1.518(15) yes
C90 . H901 . 0.990 no
C90 . H902 . 0.990 no
C91 . C92 . 1.513(14) yes
C91 . H911 . 0.990 no
C91 . H912 . 0.990 no
C92 . C93 . 1.500(15) yes
C92 . H921 . 0.990 no
C93 . C94 . 1.575(15) yes
C93 . H931 . 0.990 no
C94 . C95 . 1.471(16) yes
C94 . H941 . 0.990 no
C94 . H942 . 0.990 no
C95 . H951 . 0.990 no
C95 . H952 . 0.990 no
C97 . C98 . 1.490(16) yes
C97 . H971 . 0.990 no
C97 . H972 . 0.990 no
C98 . C99 . 1.392(13) yes
C98 . C105 . 1.403(14) yes
C99 . C101 . 1.380(14) yes
C101 . C102 . 1.438(13) yes
C101 . C103 . 1.442(13) yes
C102 . H1021 . 0.990 no
C103 . C104 . 1.354(14) yes
C103 . H1031 . 0.990 no
C104 . C105 . 1.419(16) yes
C104 . C106 . 1.569(15) yes
C105 . H1051 . 0.990 no
C106 . C107 . 1.523(19) yes
C106 . C108 . 1.465(18) yes
C106 . C109 . 1.52(2) yes
C107 . H1071 . 0.990 no
C107 . H1072 . 0.990 no
C107 . H1073 . 0.990 no
C108 . H1081 . 0.990 no
C108 . H1082 . 0.990 no
C108 . H1083 . 0.990 no
C109 . H1091 . 0.990 no
C109 . H1092 . 0.990 no
C109 . H1093 . 0.990 no
C110 . H1101 . 0.990 no
C110 . H1102 . 0.990 no
C110 . H1103 . 0.990 no
C111 . C112 . 1.480(19) yes
C111 . C113 . 1.59(2) yes
C111 . C114 . 1.483(19) yes
C112 . H1121 . 0.990 no
C112 . H1122 . 0.990 no
C112 . H1123 . 0.990 no
C113 . H1131 . 0.990 no
C113 . H1132 . 0.990 no
C113 . H1133 . 0.990 no
C114 . H1141 . 0.990 no
C114 . H1142 . 0.990 no
C114 . H1143 . 0.990 no
C117 . C118 . 1.452(14) yes
C117 . H1171 . 0.990 no
C118 . C119 . 1.397(13) yes
C119 . C120 . 1.388(16) yes
C119 . H1191 . 0.990 no
C120 . C121 . 1.409(18) yes
C120 . C122 . 1.502(15) yes
C121 . H1211 . 0.990 no
C122 . C123 . 1.61(2) yes
C122 . C124 . 1.49(2) yes
C122 . C125 . 1.45(2) yes
C123 . H1231 . 0.990 no
C123 . H1232 . 0.990 no
C123 . H1233 . 0.990 no
C124 . H1241 . 0.990 no
C124 . H1242 . 0.990 no
C124 . H1243 . 0.990 no
C125 . H1251 . 0.990 no
C125 . H1252 . 0.990 no
C125 . H1253 . 0.990 no
C127 . C128 . 1.363(14) yes
C127 . H1271 . 0.990 no
C128 . C129 . 1.303(15) yes
C128 . H1281 . 0.990 no
C129 . C130 . 1.370(16) yes
C129 . H1291 . 0.990 no
C130 . C131 . 1.432(14) yes
C130 . H1301 . 0.990 no
C131 . H1311 . 0.990 no
C133 . C134 . 1.344(14) yes
C133 . H1331 . 0.990 no
C134 . C135 . 1.343(15) yes
C134 . H1341 . 0.990 no
C135 . C136 . 1.373(15) yes
C135 . H1351 . 0.990 no
C136 . C137 . 1.369(14) yes
C136 . H1361 . 0.990 no
C137 . H1371 . 0.990 no
C139 . C140 . 1.388(16) yes
C139 . H1391 . 0.990 no
C140 . C141 . 1.41(2) yes
C140 . H1401 . 0.990 no
C141 . C142 . 1.42(2) yes
C141 . H1411 . 0.990 no
C142 . C143 . 1.363(17) yes
C142 . H1421 . 0.990 no
C143 . H1431 . 0.990 no
C144 . H1441 . 0.990 no
C144 . H1442 . 0.990 no
C145 . C146 . 1.436(18) yes
C145 . C147 . 1.49(2) yes
C145 . C148 . 1.60(2) yes
C146 . H1461 . 0.990 no
C146 . H1462 . 0.990 no
C146 . H1463 . 0.990 no
C147 . H1471 . 0.990 no
C147 . H1472 . 0.990 no
C147 . H1473 . 0.990 no
C148 . H1481 . 0.990 no
C148 . H1482 . 0.990 no
C148 . H1483 . 0.990 no
C149 . H1491 . 0.990 no
C153 . C154 . 1.309(15) yes
C153 . H1531 . 0.990 no
C154 . C155 . 1.365(18) yes
C154 . H1541 . 0.990 no
C155 . C156 . 1.395(17) yes
C155 . H1551 . 0.990 no
C156 . C157 . 1.382(14) yes
C156 . H1561 . 0.990 no
C157 . H1571 . 0.990 no
C160 . C161 . 1.368(15) yes
C160 . H1601 . 0.990 no
C161 . C162 . 1.350(17) yes
C161 . H1611 . 0.990 no
C162 . C163 . 1.356(18) yes
C162 . H1621 . 0.990 no
C163 . C164 . 1.357(15) yes
C163 . H1631 . 0.990 no
C164 . H1641 . 0.990 no
C166 . C167 . 1.414(15) yes
C166 . H1661 . 0.990 no
C167 . C168 . 1.373(17) yes
C167 . H1671 . 0.990 no
C168 . C169 . 1.337(17) yes
C168 . H1681 . 0.990 no
C169 . C170 . 1.400(15) yes
C169 . H1691 . 0.990 no
C170 . H1701 . 0.990 no
C197 . H1971 . 0.990 no
C197 . H1972 . 0.990 no
C197 . H1973 . 0.990 no
C198 . H1981 . 0.990 no
C198 . H1982 . 0.990 no
C198 . H1983 . 0.990 no
B172 . F171 . 1.41(2) yes
B172 . F173 . 1.31(2) yes
B172 . F174 . 1.34(2) yes
B172 . F175 . 1.39(2) yes
B177 . F176 . 1.29(3) yes
B177 . F178 . 1.40(3) yes
B177 . F179 . 1.33(3) yes
B177 . F180 . 1.41(3) yes
B182 . F181 . 1.336(8) yes
B182 . F183 . 1.333(6) yes
B182 . F184 . 1.335(6) yes
B182 . F185 . 1.334(8) yes
B187 . F186 . 1.45(4) yes
B187 . F188 . 1.30(4) yes
B187 . F189 . 1.27(4) yes
B187 . F190 . 1.30(4) yes

loop_
_platon_squeeze_void_nr
_platon_squeeze_void_average_x
_platon_squeeze_void_average_y
_platon_squeeze_void_average_z
_platon_squeeze_void_volume
_platon_squeeze_void_count_electrons
_platon_squeeze_void_content
1 0.456 -0.019 0.000 1909 571 ' '
2 0.858 0.027 0.194 5 1 ' '
3 0.256 0.291 0.500 1909 567 ' '
4 0.642 0.527 0.306 6 1 ' '
5 0.358 0.473 0.694 5 1 ' '
6 0.142 0.973 0.806 5 1 ' '
